data_7108087
loop_
_publ_author_name
'Julia Vallejo'
'Joan Cano'
'Isabel Castro'
'Miguel Julve'
'Francesc Lloret'
'Oscar Fabelo'
'Laura Canadillas-Delgado'
'Emilio Pardo'

_publ_section_title
;
 Slow magnetic relaxation in carbonato-bridged dinuclear lanthanide(III)
 complexes with 2,3-quinoxalinediolate ligands
;
_journal_name_full Chem.Commun.
_journal_page_first 7726
_journal_paper_doi 10.1039/c2cc33674j
_journal_volume 48
_journal_year 2012
_chemical_formula_sum 'C584 H946 K16 N144 O207 Pr16'
_chemical_formula_weight 16176.70
_space_group_IT_number 14
_symmetry_cell_setting monoclinic
_symmetry_Int_Tables_number 14
_symmetry_space_group_name_Hall '-P 2ybc'
_symmetry_space_group_name_H-M 'P 1 21/c 1'
_atom_sites_solution_hydrogens geom
_atom_sites_solution_primary direct
_atom_sites_solution_secondary difmap
_audit_creation_method SHELXL-97
_cell_angle_alpha 90.00
_cell_angle_beta 92.07(3)
_cell_angle_gamma 90.00
_cell_formula_units_Z 1
_cell_length_a 33.559(7)
_cell_length_b 16.070(3)
_cell_length_c 36.895(7)
_cell_measurement_temperature 100(2)
_cell_volume 19884(7)
_computing_cell_refinement 'HKL2000 (Otwinowski & Minor, 1997)'
_computing_data_collection 'mxcube (Gabadinho & McSweeney, 2010'
_computing_data_reduction 'HKL2000 (Otwinowski & Minor, 1997)'
_computing_molecular_graphics 'Ortep-3 for Windows (Farrugia, 1997)'
_computing_publication_material 'WinGX publication routines (Farrugia, 1999)'
_computing_structure_refinement 'SHELXL-97 (Sheldrick, 2008)'
_computing_structure_solution 'SHELXL-97 (Sheldrick, 2008)'
_diffrn_ambient_temperature 100(2)
_diffrn_detector 'HUBER ADSC Q210r CCD detector'
_diffrn_detector_area_resol_mean 9.6
_diffrn_measured_fraction_theta_full 0.986
_diffrn_measured_fraction_theta_max 0.986
_diffrn_measurement_device_type 'Single-axis HUBER diffractometer'
_diffrn_measurement_method 'CCD rotation images, thick slices'
_diffrn_radiation_detector 'ADSC Q210r CCD (binned mode)'
_diffrn_radiation_monochromator 'Si 111'
_diffrn_radiation_type synchrotron
_diffrn_radiation_wavelength 0.73790
_diffrn_reflns_av_R_equivalents 0.1211
_diffrn_reflns_av_sigmaI/netI 0.0919
_diffrn_reflns_limit_h_max 42
_diffrn_reflns_limit_h_min -42
_diffrn_reflns_limit_k_max 20
_diffrn_reflns_limit_k_min -20
_diffrn_reflns_limit_l_max 47
_diffrn_reflns_limit_l_min -47
_diffrn_reflns_number 171243
_diffrn_reflns_theta_full 28.29
_diffrn_reflns_theta_max 28.29
_diffrn_reflns_theta_min 1.15
_diffrn_source synchrotron
_diffrn_source_type 'ESRF-CRG BM16'
_exptl_absorpt_coefficient_mu 1.233
_exptl_absorpt_correction_type none
_exptl_crystal_colour green
_exptl_crystal_density_diffrn 1.360
_exptl_crystal_density_method 'not measured'
_exptl_crystal_description prism
_exptl_crystal_F_000 8414
_exptl_crystal_size_max 0.09
_exptl_crystal_size_mid 0.07
_exptl_crystal_size_min 0.05
_refine_diff_density_max 2.539
_refine_diff_density_min -1.148
_refine_diff_density_rms 0.218
_refine_ls_extinction_method SHELXL
_refine_ls_goodness_of_fit_ref 1.134
_refine_ls_hydrogen_treatment constr
_refine_ls_matrix_type full
_refine_ls_number_parameters 2217
_refine_ls_number_reflns 43499
_refine_ls_number_restraints 6
_refine_ls_restrained_S_all 1.139
_refine_ls_R_factor_all 0.1429
_refine_ls_R_factor_gt 0.1286
_refine_ls_shift/su_max 0.005
_refine_ls_shift/su_mean 0.000
_refine_ls_structure_factor_coef Fsqd
_refine_ls_weighting_details 'calc w=1/[\s^2^(Fo^2^)+(0.1058P)^2^+347.2677P] where P=(Fo^2^+2Fc^2^)/3'
_refine_ls_weighting_scheme calc
_refine_ls_wR_factor_gt 0.3420
_refine_ls_wR_factor_ref 0.3513
_reflns_number_gt 35474
_reflns_number_total 43499
_reflns_threshold_expression >2sigma(I)
_cod_data_source_file c2cc33674j.txt
_cod_data_source_block Compound_1
_cod_original_sg_symbol_H-M 'P 21/c'
_cod_database_code 7108087

loop_
_symmetry_equiv_pos_as_xyz
'x, y, z'
'-x, y+1/2, -z+1/2'
'-x, -y, -z'
'x, -y-1/2, z-1/2'

loop_
_atom_site_label
_atom_site_type_symbol
_atom_site_fract_x
_atom_site_fract_y
_atom_site_fract_z
_atom_site_U_iso_or_equiv
_atom_site_adp_type
_atom_site_occupancy
_atom_site_symmetry_multiplicity
_atom_site_calc_flag
_atom_site_refinement_flags
Pr1 Pr 0.60535(2) 1.19303(5) 0.62004(2) 0.0485(2) Uani 1 1 d .
Pr2 Pr 0.616295(17) 0.87809(4) 0.651515(18) 0.0429(2) Uani 1 1 d .
Pr3 Pr 0.95451(2) 0.66939(4) 0.618185(18) 0.0465(2) Uani 1 1 d .
Pr4 Pr 0.918473(19) 0.35761(4) 0.587644(18) 0.0441(2) Uani 1 1 d .
K1 K 0.54496(9) 1.0526(2) 0.68623(8) 0.0564(7) Uani 1 1 d .
K2 K 0.54759(7) 0.99896(17) 0.57978(7) 0.0461(6) Uani 1 1 d .
K3 K 0.95448(10) 0.4671(2) 0.67710(8) 0.0598(7) Uani 1 1 d .
K4 K 0.85600(11) 0.5399(3) 0.62331(13) 0.0834(11) Uani 1 1 d .
C1 C 0.6102(4) 1.2364(8) 0.7073(4) 0.050(3) Uani 1 1 d .
C1O C 0.6519(3) 1.0400(8) 0.6307(3) 0.047(3) Uani 1 1 d .
C2 C 0.6339(4) 1.2707(10) 0.7654(4) 0.063(4) Uani 1 1 d .
C2O C 0.9591(4) 0.5174(9) 0.5741(3) 0.049(3) Uani 1 1 d .
C3 C 0.6300(5) 1.2649(11) 0.8026(4) 0.073(4) Uani 1 1 d .
H3 H 0.6088 1.2346 0.8117 0.087 Uiso 1 1 calc R
C4 C 0.6562(6) 1.3023(14) 0.8265(5) 0.092(6) Uani 1 1 d .
H4 H 0.6517 1.3015 0.8513 0.111 Uiso 1 1 calc R
C5 C 0.6894(6) 1.3414(14) 0.8134(5) 0.094(6) Uani 1 1 d .
H5 H 0.7087 1.3624 0.8295 0.112 Uiso 1 1 calc R
C6 C 0.6940(5) 1.3493(10) 0.7767(5) 0.072(4) Uani 1 1 d .
H6 H 0.7161 1.3774 0.7682 0.086 Uiso 1 1 calc R
C7 C 0.6655(5) 1.3151(11) 0.7515(5) 0.069(4) Uani 1 1 d .
C8 C 0.6446(4) 1.2870(9) 0.6916(4) 0.060(3) Uani 1 1 d .
C9 C 0.5103(5) 1.1884(7) 0.6221(3) 0.054(3) Uani 1 1 d .
C10 C 0.4424(4) 1.2216(10) 0.6303(4) 0.061(3) Uani 1 1 d .
C11 C 0.4037(4) 1.2007(12) 0.6406(5) 0.074(5) Uani 1 1 d .
H11 H 0.3983 1.1454 0.6460 0.089 Uiso 1 1 calc R
C12 C 0.3734(5) 1.2583(13) 0.6431(6) 0.086(5) Uani 1 1 d .
H12 H 0.3481 1.2424 0.6498 0.103 Uiso 1 1 calc R
C13 C 0.3819(5) 1.3393(13) 0.6353(6) 0.083(5) Uani 1 1 d .
H13 H 0.3614 1.3781 0.6364 0.099 Uiso 1 1 calc R
C14 C 0.4186(5) 1.3663(12) 0.6261(5) 0.081(5) Uani 1 1 d .
H14 H 0.4228 1.4223 0.6212 0.097 Uiso 1 1 calc R
C15 C 0.4514(4) 1.3071(9) 0.6238(4) 0.059(3) Uani 1 1 d .
C16 C 0.5167(4) 1.2776(8) 0.6142(4) 0.057(3) Uani 1 1 d .
C17 C 0.5375(3) 0.7642(8) 0.6521(3) 0.045(3) Uani 1 1 d .
C18 C 0.4770(3) 0.7052(9) 0.6342(4) 0.052(3) Uani 1 1 d .
C19 C 0.4536(4) 0.6348(10) 0.6292(4) 0.062(4) Uani 1 1 d .
H19 H 0.4632 0.5836 0.6372 0.075 Uiso 1 1 calc R
C20 C 0.4158(4) 0.6392(11) 0.6125(5) 0.072(4) Uani 1 1 d .
H20 H 0.4004 0.5916 0.6094 0.086 Uiso 1 1 calc R
C21 C 0.4017(4) 0.7169(11) 0.6006(5) 0.072(4) Uani 1 1 d .
H21 H 0.3766 0.7208 0.5893 0.086 Uiso 1 1 calc R
C22 C 0.4250(4) 0.7887(11) 0.6054(5) 0.076(5) Uani 1 1 d .
H22 H 0.4155 0.8397 0.5970 0.091 Uiso 1 1 calc R
C23 C 0.4627(4) 0.7838(9) 0.6230(3) 0.051(3) Uani 1 1 d .
C24 C 0.5218(3) 0.8478(8) 0.6413(3) 0.045(3) Uani 1 1 d .
C25 C 0.6600(3) 0.8785(8) 0.7326(3) 0.044(2) Uani 1 1 d .
C26 C 0.6833(3) 0.9188(9) 0.7891(3) 0.049(3) Uani 1 1 d .
C27 C 0.7126(3) 0.9114(9) 0.8179(3) 0.052(3) Uani 1 1 d .
H27 H 0.7326 0.8715 0.8169 0.062 Uiso 1 1 calc R
C28 C 0.7107(4) 0.9649(10) 0.8472(4) 0.056(3) Uani 1 1 d .
H28 H 0.7302 0.9618 0.8656 0.067 Uiso 1 1 calc R
C29 C 0.6805(4) 1.0228(9) 0.8499(4) 0.055(3) Uani 1 1 d .
H29 H 0.6804 1.0587 0.8696 0.066 Uiso 1 1 calc R
C30 C 0.6506(4) 1.0279(8) 0.8234(3) 0.049(3) Uani 1 1 d .
H30 H 0.6298 1.0656 0.8257 0.059 Uiso 1 1 calc R
C31 C 0.6519(3) 0.9750(8) 0.7929(3) 0.046(3) Uani 1 1 d .
C32 C 0.6260(3) 0.9389(8) 0.7362(3) 0.048(3) Uani 1 1 d .
C33 C 0.6203(3) 0.8243(8) 0.5658(4) 0.049(3) Uani 1 1 d .
C34 C 0.6420(5) 0.7837(11) 0.5099(4) 0.067(4) Uani 1 1 d .
C35 C 0.6398(5) 0.7899(12) 0.4721(4) 0.074(4) Uani 1 1 d .
H35 H 0.6208 0.8235 0.4605 0.089 Uiso 1 1 calc R
C36 C 0.6677(8) 0.7429(16) 0.4516(5) 0.105(7) Uani 1 1 d .
H36 H 0.6663 0.7442 0.4263 0.126 Uiso 1 1 calc R
C37 C 0.6963(8) 0.6963(16) 0.4691(5) 0.119(10) Uani 1 1 d .
H37 H 0.7160 0.6714 0.4555 0.143 Uiso 1 1 calc R
C38 C 0.6972(6) 0.6848(15) 0.5060(5) 0.104(8) Uani 1 1 d .
H38 H 0.7150 0.6473 0.5168 0.125 Uiso 1 1 calc R
C39 C 0.6706(5) 0.7309(11) 0.5277(4) 0.068(4) Uani 1 1 d .
C40 C 0.6511(4) 0.7711(9) 0.5837(4) 0.053(3) Uani 1 1 d .
C41 C 0.6165(3) 1.1489(9) 0.5355(3) 0.050(3) Uani 1 1 d .
C42 C 0.6420(4) 1.1321(10) 0.4790(4) 0.059(4) Uani 1 1 d .
C43 C 0.6444(5) 1.0861(13) 0.4456(4) 0.075(5) Uani 1 1 d .
H43 H 0.6278 1.0407 0.4412 0.089 Uiso 1 1 calc R
C44 C 0.6709(6) 1.1097(14) 0.4208(4) 0.083(6) Uani 1 1 d .
H44 H 0.6719 1.0801 0.3992 0.100 Uiso 1 1 calc R
C45 C 0.6966(5) 1.1757(14) 0.4260(5) 0.081(5) Uani 1 1 d .
H45 H 0.7152 1.1889 0.4086 0.098 Uiso 1 1 calc R
C46 C 0.6942(5) 1.2231(13) 0.4584(5) 0.077(5) Uani 1 1 d .
H46 H 0.7111 1.2684 0.4620 0.092 Uiso 1 1 calc R
C47 C 0.6674(4) 1.2032(11) 0.4844(4) 0.065(4) Uani 1 1 d .
C48 C 0.6414(3) 1.2245(9) 0.5407(4) 0.051(3) Uani 1 1 d .
C49 C 1.0480(5) 0.6689(8) 0.6274(4) 0.063(4) Uani 1 1 d .
C50 C 1.1157(4) 0.6182(12) 0.6332(4) 0.073(4) Uani 1 1 d .
C51 C 1.1556(6) 0.6267(16) 0.6260(6) 0.106(8) Uani 1 1 d .
H51 H 1.1638 0.6729 0.6130 0.127 Uiso 1 1 calc R
C52 C 1.1840(6) 0.568(2) 0.6374(7) 0.158(15) Uani 1 1 d .
H52 H 1.2110 0.5779 0.6343 0.190 Uiso 1 1 calc R
C53 C 1.1706(5) 0.4949(13) 0.6538(5) 0.087(6) Uani 1 1 d .
H53 H 1.1889 0.4532 0.6598 0.104 Uiso 1 1 calc R
C54 C 1.1304(5) 0.4833(11) 0.6614(4) 0.066(4) Uani 1 1 d .
H54 H 1.1217 0.4352 0.6726 0.080 Uiso 1 1 calc R
C55 C 1.1032(4) 0.5472(11) 0.6513(4) 0.063(4) Uani 1 1 d .
C56 C 1.0381(4) 0.5951(8) 0.6489(3) 0.048(3) Uani 1 1 d .
C57 C 0.9095(5) 0.7838(11) 0.5572(4) 0.066(4) Uani 1 1 d .
C58 C 0.8645(6) 0.8324(17) 0.5123(5) 0.096(7) Uani 1 1 d .
C59 C 0.8575(7) 0.8896(18) 0.4823(5) 0.117(9) Uani 1 1 d .
H59 H 0.8760 0.9295 0.4756 0.140 Uiso 1 1 calc R
C60 C 0.8187(10) 0.879(3) 0.4634(6) 0.19(2) Uani 1 1 d .
H60 H 0.8122 0.9144 0.4442 0.222 Uiso 1 1 calc R
C61 C 0.7920(7) 0.8204(18) 0.4728(6) 0.100(7) Uani 1 1 d .
H61 H 0.7691 0.8141 0.4583 0.120 Uiso 1 1 calc R
C62 C 0.7971(7) 0.7678(15) 0.5036(6) 0.108(8) Uani 1 1 d .
H62 H 0.7778 0.7307 0.5112 0.130 Uiso 1 1 calc R
C63 C 0.8359(6) 0.7781(12) 0.5223(5) 0.078(5) Uani 1 1 d .
C64 C 0.8778(4) 0.7279(9) 0.5688(4) 0.060(3) Uani 1 1 d .
C65 C 0.9116(4) 0.7576(8) 0.6854(3) 0.048(3) Uani 1 1 d .
C66 C 0.8680(4) 0.7952(9) 0.7292(3) 0.053(3) Uani 1 1 d .
C67 C 0.8503(4) 0.8553(11) 0.7511(4) 0.066(4) Uani 1 1 d .
H67 H 0.8601 0.9093 0.7509 0.080 Uiso 1 1 calc R
C68 C 0.8188(5) 0.8369(13) 0.7729(4) 0.078(5) Uani 1 1 d .
H68 H 0.8071 0.8785 0.7866 0.093 Uiso 1 1 calc R
C69 C 0.8045(5) 0.7551(12) 0.7745(4) 0.074(4) Uani 1 1 d .
H69 H 0.7834 0.7415 0.7892 0.089 Uiso 1 1 calc R
C70 C 0.8218(4) 0.6976(11) 0.7544(4) 0.063(4) Uani 1 1 d .
H70 H 0.8125 0.6432 0.7560 0.075 Uiso 1 1 calc R
C71 C 0.8530(4) 0.7137(9) 0.7308(3) 0.054(3) Uani 1 1 d .
C72 C 0.8974(4) 0.6703(8) 0.6880(3) 0.050(3) Uani 1 1 d .
C73 C 0.8444(4) 0.4254(9) 0.5354(3) 0.050(3) Uani 1 1 d .
C74 C 0.7951(4) 0.4487(10) 0.4908(4) 0.058(3) Uani 1 1 d .
C75 C 0.7654(4) 0.4962(12) 0.4744(4) 0.072(4) Uani 1 1 d .
H75 H 0.7594 0.5476 0.4844 0.086 Uiso 1 1 calc R
C76 C 0.7452(5) 0.4714(14) 0.4449(4) 0.080(5) Uani 1 1 d .
H76 H 0.7267 0.5069 0.4339 0.096 Uiso 1 1 calc R
C77 C 0.7513(4) 0.3934(14) 0.4303(4) 0.076(5) Uani 1 1 d .
H77 H 0.7357 0.3746 0.4108 0.091 Uiso 1 1 calc R
C78 C 0.7805(4) 0.3447(11) 0.4451(4) 0.060(3) Uani 1 1 d .
H78 H 0.7851 0.2928 0.4349 0.072 Uiso 1 1 calc R
C79 C 0.8042(4) 0.3706(10) 0.4756(3) 0.053(3) Uani 1 1 d .
C80 C 0.8539(4) 0.3482(10) 0.5192(4) 0.056(3) Uani 1 1 d .
C81 C 1.0007(4) 0.2877(8) 0.6270(3) 0.045(3) Uani 1 1 d .
C82 C 1.0617(4) 0.2268(11) 0.6399(4) 0.064(4) Uani 1 1 d .
C83 C 1.0967(5) 0.2260(16) 0.6624(5) 0.095(7) Uani 1 1 d .
H83 H 1.0995 0.2612 0.6824 0.114 Uiso 1 1 calc R
C84 C 1.1273(6) 0.170(2) 0.6535(6) 0.144(13) Uani 1 1 d .
H84 H 1.1511 0.1692 0.6670 0.173 Uiso 1 1 calc R
C85 C 1.1214(8) 0.114(3) 0.6237(6) 0.19(2) Uani 1 1 d .
H85 H 1.1397 0.0718 0.6200 0.226 Uiso 1 1 calc R
C86 C 1.0893(7) 0.1221(18) 0.6007(6) 0.128(11) Uani 1 1 d .
H86 H 1.0875 0.0891 0.5800 0.154 Uiso 1 1 calc R
C87 C 1.0585(5) 0.1798(13) 0.6077(4) 0.083(6) Uani 1 1 d .
C88 C 0.9987(4) 0.2404(9) 0.5924(3) 0.051(3) Uani 1 1 d .
C89 C 0.8778(3) 0.3318(9) 0.6651(4) 0.049(3) Uani 1 1 d .
C90 C 0.8643(4) 0.2715(11) 0.7207(4) 0.062(4) Uani 1 1 d .
C91 C 0.8581(5) 0.2805(13) 0.7578(4) 0.077(5) Uani 1 1 d .
H91 H 0.8569 0.3334 0.7679 0.092 Uiso 1 1 calc R
C92 C 0.8536(5) 0.2104(15) 0.7800(5) 0.084(5) Uani 1 1 d .
H92 H 0.8507 0.2160 0.8049 0.100 Uiso 1 1 calc R
C93 C 0.8536(5) 0.1364(15) 0.7646(6) 0.087(6) Uani 1 1 d .
H93 H 0.8512 0.0901 0.7795 0.104 Uiso 1 1 calc R
C94 C 0.8569(4) 0.1230(12) 0.7275(5) 0.070(4) Uani 1 1 d .
H94 H 0.8554 0.0697 0.7177 0.084 Uiso 1 1 calc R
C95 C 0.8627(4) 0.1935(10) 0.7051(4) 0.058(3) Uani 1 1 d .
C96 C 0.8756(3) 0.2473(8) 0.6485(3) 0.046(3) Uani 1 1 d .
C97 C 0.9623(6) 0.1198(13) 0.4418(5) 0.086(5) Uani 1 1 d .
H97A H 0.9450 0.0725 0.4395 0.130 Uiso 1 1 calc R
H97B H 0.9888 0.1016 0.4480 0.130 Uiso 1 1 calc R
H97C H 0.9623 0.1495 0.4192 0.130 Uiso 1 1 calc R
C98 C 0.9710(6) 0.2466(11) 0.4797(5) 0.077(4) Uani 1 1 d .
H98A H 0.9796 0.2720 0.4577 0.115 Uiso 1 1 calc R
H98B H 0.9938 0.2302 0.4942 0.115 Uiso 1 1 calc R
H98C H 0.9555 0.2858 0.4930 0.115 Uiso 1 1 calc R
C99 C 0.9345(6) 0.1297(11) 0.5031(4) 0.075(5) Uani 1 1 d .
H99A H 0.9202 0.0811 0.4952 0.112 Uiso 1 1 calc R
H99B H 0.9175 0.1642 0.5172 0.112 Uiso 1 1 calc R
H99C H 0.9574 0.1135 0.5176 0.112 Uiso 1 1 calc R
C100 C 0.9067(6) 0.207(2) 0.4556(8) 0.151(12) Uani 1 1 d D
H10A H 0.8872 0.1636 0.4584 0.226 Uiso 1 1 calc R
H10B H 0.9090 0.2193 0.4303 0.226 Uiso 1 1 calc R
H10C H 0.8987 0.2555 0.4684 0.226 Uiso 1 1 calc R
C101 C 0.7370(5) 0.0107(13) 0.4907(5) 0.081(5) Uani 1 1 d .
H10D H 0.7595 0.0446 0.4849 0.122 Uiso 1 1 calc R
H10E H 0.7130 0.0371 0.4818 0.122 Uiso 1 1 calc R
H10F H 0.7395 -0.0428 0.4794 0.122 Uiso 1 1 calc R
C102 C 0.7741(4) -0.0331(11) 0.5458(4) 0.069(4) Uani 1 1 d .
H10G H 0.7955 0.0026 0.5387 0.103 Uiso 1 1 calc R
H10H H 0.7783 -0.0880 0.5364 0.103 Uiso 1 1 calc R
H10I H 0.7735 -0.0353 0.5718 0.103 Uiso 1 1 calc R
C103 C 0.7019(5) -0.0507(16) 0.5412(6) 0.099(7) Uani 1 1 d .
H10J H 0.6776 -0.0270 0.5315 0.149 Uiso 1 1 calc R
H10K H 0.7008 -0.0529 0.5672 0.149 Uiso 1 1 calc R
H10L H 0.7050 -0.1058 0.5318 0.149 Uiso 1 1 calc R
C104 C 0.7286(7) 0.0862(13) 0.5469(6) 0.097(7) Uani 1 1 d .
H10M H 0.7504 0.1219 0.5411 0.146 Uiso 1 1 calc R
H10N H 0.7270 0.0820 0.5728 0.146 Uiso 1 1 calc R
H10O H 0.7042 0.1090 0.5370 0.146 Uiso 1 1 calc R
C105 C 0.7587(4) 0.0319(10) 0.7332(5) 0.072(4) Uani 1 1 d .
H10P H 0.7595 0.0166 0.7080 0.108 Uiso 1 1 calc R
H10Q H 0.7463 -0.0118 0.7466 0.108 Uiso 1 1 calc R
H10R H 0.7853 0.0406 0.7426 0.108 Uiso 1 1 calc R
C106 C 0.7557(4) 0.1822(11) 0.7176(5) 0.079(5) Uani 1 1 d .
H10S H 0.7578 0.1699 0.6922 0.119 Uiso 1 1 calc R
H10T H 0.7819 0.1908 0.7281 0.119 Uiso 1 1 calc R
H10U H 0.7401 0.2316 0.7205 0.119 Uiso 1 1 calc R
C107 C 0.7338(5) 0.1334(11) 0.7752(5) 0.077(5) Uani 1 1 d .
H10V H 0.7604 0.1420 0.7849 0.115 Uiso 1 1 calc R
H10W H 0.7211 0.0902 0.7886 0.115 Uiso 1 1 calc R
H10Y H 0.7188 0.1840 0.7771 0.115 Uiso 1 1 calc R
C108 C 0.6950(4) 0.0959(13) 0.7213(5) 0.075(5) Uani 1 1 d .
H15A H 0.6965 0.0798 0.6963 0.113 Uiso 1 1 calc R
H15B H 0.6800 0.1465 0.7230 0.113 Uiso 1 1 calc R
H15C H 0.6820 0.0528 0.7346 0.113 Uiso 1 1 calc R
C109 C 0.7594(5) 0.2949(15) 0.5573(4) 0.092(7) Uani 1 1 d .
H15D H 0.7695 0.3415 0.5441 0.139 Uiso 1 1 calc R
H15E H 0.7359 0.2737 0.5450 0.139 Uiso 1 1 calc R
H15F H 0.7793 0.2521 0.5587 0.139 Uiso 1 1 calc R
C110 C 0.7867(5) 0.3528(15) 0.6130(5) 0.090(6) Uani 1 1 d .
H11A H 0.7966 0.3998 0.6000 0.135 Uiso 1 1 calc R
H11B H 0.8063 0.3095 0.6135 0.135 Uiso 1 1 calc R
H11C H 0.7811 0.3691 0.6374 0.135 Uiso 1 1 calc R
C111 C 0.7180(6) 0.3869(13) 0.5937(7) 0.101(7) Uani 1 1 d .
H11D H 0.7274 0.4347 0.5809 0.151 Uiso 1 1 calc R
H11E H 0.7119 0.4025 0.6181 0.151 Uiso 1 1 calc R
H11F H 0.6944 0.3657 0.5816 0.151 Uiso 1 1 calc R
C112 C 0.7339(7) 0.2517(12) 0.6139(5) 0.094(6) Uani 1 1 d .
H11G H 0.7273 0.2684 0.6380 0.140 Uiso 1 1 calc R
H11H H 0.7537 0.2086 0.6151 0.140 Uiso 1 1 calc R
H11I H 0.7104 0.2313 0.6013 0.140 Uiso 1 1 calc R
C113 C 0.7488(6) 0.7927(16) 0.6158(6) 0.112(8) Uani 1 1 d .
H11J H 0.7237 0.7645 0.6174 0.169 Uiso 1 1 calc R
H11K H 0.7628 0.7720 0.5953 0.169 Uiso 1 1 calc R
H11L H 0.7443 0.8513 0.6130 0.169 Uiso 1 1 calc R
C114 C 0.7543(6) 0.8143(13) 0.6819(6) 0.096(6) Uani 1 1 d .
H11M H 0.7297 0.7859 0.6863 0.144 Uiso 1 1 calc R
H11N H 0.7490 0.8722 0.6775 0.144 Uiso 1 1 calc R
H11O H 0.7719 0.8087 0.7027 0.144 Uiso 1 1 calc R
C115 C 0.7794(7) 0.6826(15) 0.6555(6) 0.114(9) Uani 1 1 d .
H11P H 0.7541 0.6564 0.6589 0.171 Uiso 1 1 calc R
H11Q H 0.7963 0.6737 0.6765 0.171 Uiso 1 1 calc R
H11R H 0.7916 0.6592 0.6346 0.171 Uiso 1 1 calc R
C116 C 0.8117(5) 0.828(3) 0.6440(6) 0.168(17) Uani 1 1 d .
H11S H 0.8250 0.8062 0.6232 0.252 Uiso 1 1 calc R
H11T H 0.8289 0.8225 0.6651 0.252 Uiso 1 1 calc R
H11U H 0.8051 0.8850 0.6400 0.252 Uiso 1 1 calc R
C117 C 0.9068(6) 0.9559(13) 0.6289(5) 0.084(5) Uani 1 1 d .
H11V H 0.9088 0.9359 0.6534 0.127 Uiso 1 1 calc R
H11W H 0.9028 0.9099 0.6126 0.127 Uiso 1 1 calc R
H11Y H 0.8847 0.9935 0.6264 0.127 Uiso 1 1 calc R
C118 C 0.9780(6) 0.9403(10) 0.6283(5) 0.081(5) Uani 1 1 d .
H15G H 1.0022 0.9682 0.6223 0.122 Uiso 1 1 calc R
H15H H 0.9752 0.8905 0.6141 0.122 Uiso 1 1 calc R
H15I H 0.9789 0.9260 0.6536 0.122 Uiso 1 1 calc R
C119 C 0.9419(9) 1.030(2) 0.5846(7) 0.172(16) Uani 1 1 d .
H15J H 0.9666 1.0575 0.5803 0.258 Uiso 1 1 calc R
H15K H 0.9202 1.0682 0.5814 0.258 Uiso 1 1 calc R
H15L H 0.9385 0.9846 0.5676 0.258 Uiso 1 1 calc R
C120 C 0.9497(7) 1.0709(13) 0.6444(6) 0.108(7) Uani 1 1 d .
H12A H 0.9737 1.0984 0.6375 0.161 Uiso 1 1 calc R
H12B H 0.9524 1.0526 0.6691 0.161 Uiso 1 1 calc R
H12C H 0.9277 1.1089 0.6420 0.161 Uiso 1 1 calc R
C121 C 0.7000(8) 0.6552(15) 0.7366(8) 0.125(9) Uani 1 1 d .
H12D H 0.7179 0.6358 0.7555 0.187 Uiso 1 1 calc R
H12E H 0.6991 0.7148 0.7370 0.187 Uiso 1 1 calc R
H12F H 0.7092 0.6367 0.7135 0.187 Uiso 1 1 calc R
C122 C 0.6620(9) 0.5297(15) 0.7477(8) 0.135(10) Uani 1 1 d .
H12G H 0.6816 0.5172 0.7663 0.203 Uiso 1 1 calc R
H12H H 0.6693 0.5037 0.7254 0.203 Uiso 1 1 calc R
H12I H 0.6365 0.5091 0.7547 0.203 Uiso 1 1 calc R
C123 C 0.6315(12) 0.644(2) 0.7133(16) 0.30(4) Uani 1 1 d .
H12J H 0.6308 0.7033 0.7106 0.454 Uiso 1 1 calc R
H12K H 0.6054 0.6242 0.7190 0.454 Uiso 1 1 calc R
H12L H 0.6396 0.6191 0.6910 0.454 Uiso 1 1 calc R
C124 C 0.6492(9) 0.6591(16) 0.7785(7) 0.127(10) Uani 1 1 d .
H12M H 0.6683 0.6416 0.7969 0.190 Uiso 1 1 calc R
H12N H 0.6231 0.6411 0.7850 0.190 Uiso 1 1 calc R
H12O H 0.6496 0.7187 0.7767 0.190 Uiso 1 1 calc R
C125 C 0.5981(12) 0.6032(14) 0.6074(10) 0.177(17) Uani 1 1 d .
H12P H 0.6252 0.6121 0.6154 0.265 Uiso 1 1 calc R
H12Q H 0.5808 0.6375 0.6213 0.265 Uiso 1 1 calc R
H12R H 0.5952 0.6174 0.5821 0.265 Uiso 1 1 calc R
C126 C 0.6159(14) 0.4596(19) 0.5932(15) 0.31(4) Uani 1 1 d .
H12S H 0.6408 0.4576 0.6067 0.461 Uiso 1 1 calc R
H12T H 0.6202 0.4814 0.5694 0.461 Uiso 1 1 calc R
H12U H 0.6050 0.4045 0.5912 0.461 Uiso 1 1 calc R
C127 C 0.5465(11) 0.525(4) 0.5983(11) 0.27(3) Uani 1 1 d .
H12V H 0.5469 0.5521 0.5751 0.403 Uiso 1 1 calc R
H12W H 0.5317 0.5580 0.6149 0.403 Uiso 1 1 calc R
H12Y H 0.5341 0.4713 0.5955 0.403 Uiso 1 1 calc R
C128 C 0.5853(11) 0.472(2) 0.6471(9) 0.195(19) Uani 1 1 d .
H15M H 0.6117 0.4635 0.6570 0.292 Uiso 1 1 calc R
H15N H 0.5722 0.4196 0.6438 0.292 Uiso 1 1 calc R
H15O H 0.5705 0.5058 0.6636 0.292 Uiso 1 1 calc R
C129 C 0.5027(10) 0.2368(15) 0.7144(7) 0.166(14) Uani 1 1 d D
H15P H 0.5309 0.2276 0.7168 0.250 Uiso 1 1 calc R
H15Q H 0.4952 0.2399 0.6891 0.250 Uiso 1 1 calc R
H15R H 0.4888 0.1917 0.7254 0.250 Uiso 1 1 calc R
C130 C 0.5131(10) 0.3333(15) 0.7705(6) 0.127(10) Uani 1 1 d .
H13A H 0.5387 0.3068 0.7695 0.191 Uiso 1 1 calc R
H13B H 0.4979 0.3079 0.7891 0.191 Uiso 1 1 calc R
H13C H 0.5167 0.3913 0.7758 0.191 Uiso 1 1 calc R
C131 C 0.508(2) 0.382(2) 0.7069(10) 0.46(7) Uani 1 1 d D
H13D H 0.5347 0.3638 0.7013 0.689 Uiso 1 1 calc R
H13E H 0.5095 0.4370 0.7167 0.689 Uiso 1 1 calc R
H13F H 0.4918 0.3814 0.6853 0.689 Uiso 1 1 calc R
C132 C 0.4539(9) 0.370(2) 0.7370(15) 0.23(3) Uani 1 1 d D
H13G H 0.4588 0.4220 0.7488 0.351 Uiso 1 1 calc R
H13H H 0.4356 0.3378 0.7509 0.351 Uiso 1 1 calc R
H13I H 0.4426 0.3791 0.7131 0.351 Uiso 1 1 calc R
C133 C 0.5182(8) 0.7313(18) 0.5394(6) 0.132(11) Uani 1 1 d .
H13J H 0.5026 0.7326 0.5609 0.199 Uiso 1 1 calc R
H13K H 0.5413 0.7658 0.5429 0.199 Uiso 1 1 calc R
H13L H 0.5263 0.6752 0.5347 0.199 Uiso 1 1 calc R
C134 C 0.5127(13) 0.7608(17) 0.4759(6) 0.184(19) Uani 1 1 d .
H13M H 0.5366 0.7934 0.4776 0.276 Uiso 1 1 calc R
H13N H 0.4952 0.7833 0.4574 0.276 Uiso 1 1 calc R
H13O H 0.5193 0.7044 0.4699 0.276 Uiso 1 1 calc R
C135 C 0.4577(9) 0.7124(17) 0.5068(16) 0.27(3) Uani 1 1 d .
H13P H 0.4447 0.7156 0.5296 0.401 Uiso 1 1 calc R
H13Q H 0.4643 0.6556 0.5018 0.401 Uiso 1 1 calc R
H13R H 0.4402 0.7333 0.4879 0.401 Uiso 1 1 calc R
C136 C 0.4828(6) 0.8499(10) 0.5191(7) 0.094(6) Uani 1 1 d .
H13S H 0.4682 0.8485 0.5411 0.140 Uiso 1 1 calc R
H13T H 0.4665 0.8741 0.5000 0.140 Uiso 1 1 calc R
H13U H 0.5065 0.8827 0.5227 0.140 Uiso 1 1 calc R
C137 C 0.1123(5) 0.4129(14) 0.5189(5) 0.088(6) Uani 1 1 d .
H23J H 0.1096 0.4262 0.4935 0.133 Uiso 1 1 calc R
H23K H 0.1197 0.3555 0.5216 0.133 Uiso 1 1 calc R
H23L H 0.1325 0.4474 0.5300 0.133 Uiso 1 1 calc R
C138 C 0.0760(5) 0.4089(11) 0.5760(4) 0.069(4) Uani 1 1 d .
H23M H 0.0959 0.4437 0.5875 0.104 Uiso 1 1 calc R
H23N H 0.0832 0.3516 0.5794 0.104 Uiso 1 1 calc R
H23O H 0.0507 0.4191 0.5866 0.104 Uiso 1 1 calc R
C139 C 0.0428(5) 0.3740(13) 0.5198(4) 0.078(5) Uani 1 1 d .
H23P H 0.0406 0.3857 0.4942 0.118 Uiso 1 1 calc R
H23Q H 0.0176 0.3843 0.5307 0.118 Uiso 1 1 calc R
H23R H 0.0501 0.3168 0.5233 0.118 Uiso 1 1 calc R
C140 C 0.0618(5) 0.5173(11) 0.5313(4) 0.072(4) Uani 1 1 d .
H14A H 0.0602 0.5295 0.5057 0.108 Uiso 1 1 calc R
H14B H 0.0814 0.5526 0.5428 0.108 Uiso 1 1 calc R
H14C H 0.0363 0.5270 0.5417 0.108 Uiso 1 1 calc R
C141 C 0.0371(6) 0.6283(12) 0.7447(5) 0.085(5) Uani 1 1 d .
H14D H 0.0261 0.6007 0.7236 0.128 Uiso 1 1 calc R
H14E H 0.0336 0.5940 0.7657 0.128 Uiso 1 1 calc R
H14F H 0.0650 0.6381 0.7415 0.128 Uiso 1 1 calc R
C142 C 0.0327(5) 0.7523(12) 0.7820(4) 0.076(5) Uani 1 1 d .
H14G H 0.0188 0.8039 0.7849 0.114 Uiso 1 1 calc R
H14H H 0.0605 0.7630 0.7791 0.114 Uiso 1 1 calc R
H14I H 0.0293 0.7182 0.8031 0.114 Uiso 1 1 calc R
C143 C 0.0224(6) 0.7611(13) 0.7173(5) 0.086(5) Uani 1 1 d .
H14J H 0.0118 0.7332 0.6961 0.129 Uiso 1 1 calc R
H14K H 0.0504 0.7709 0.7146 0.129 Uiso 1 1 calc R
H14L H 0.0089 0.8132 0.7202 0.129 Uiso 1 1 calc R
C144 C -0.0275(5) 0.6937(11) 0.7541(5) 0.076(5) Uani 1 1 d .
H14M H -0.0382 0.6653 0.7331 0.114 Uiso 1 1 calc R
H14N H -0.0409 0.7460 0.7567 0.114 Uiso 1 1 calc R
H14O H -0.0314 0.6603 0.7753 0.114 Uiso 1 1 calc R
N1 N 0.6057(3) 1.2317(8) 0.7420(3) 0.057(3) Uani 1 1 d .
N1C N 0.9476(5) 0.1763(12) 0.4713(4) 0.104(6) Uani 1 1 d D
N2 N 0.6708(4) 1.3232(8) 0.7151(4) 0.070(3) Uani 1 1 d .
N2C N 0.7353(3) 0.0003(8) 0.5310(3) 0.060(3) Uani 1 1 d .
N3 N 0.4715(3) 1.1632(8) 0.6296(3) 0.057(3) Uani 1 1 d .
N3C N 0.7356(3) 0.1089(8) 0.7368(3) 0.059(3) Uani 1 1 d .
N4 N 0.4875(4) 1.3333(8) 0.6154(4) 0.071(4) Uani 1 1 d .
N4C N 0.7493(3) 0.3218(8) 0.5946(3) 0.059(3) Uani 1 1 d .
N5 N 0.5150(3) 0.6964(6) 0.6497(3) 0.048(2) Uani 1 1 d .
N5C N 0.7732(4) 0.7775(12) 0.6497(4) 0.084(5) Uani 1 1 d .
N6 N 0.4851(3) 0.8545(7) 0.6266(3) 0.049(2) Uani 1 1 d .
N6C N 0.9423(5) 0.9979(9) 0.6203(4) 0.076(4) Uani 1 1 d .
N7 N 0.6218(3) 0.9834(7) 0.7654(3) 0.046(2) Uani 1 1 d .
N7C N 0.6597(8) 0.6214(10) 0.7424(6) 0.139(10) Uani 1 1 d .
N8 N 0.6866(3) 0.8691(7) 0.7588(3) 0.048(2) Uani 1 1 d .
N8C N 0.5875(7) 0.5143(14) 0.6125(8) 0.151(10) Uani 1 1 d .
N9 N 0.6162(3) 0.8287(7) 0.5305(3) 0.049(2) Uani 1 1 d .
N9C N 0.4913(5) 0.3240(9) 0.7343(4) 0.083(4) Uani 1 1 d D
N10 N 0.6740(3) 0.7237(8) 0.5642(3) 0.061(3) Uani 1 1 d .
N10C N 0.4941(4) 0.7624(8) 0.5085(4) 0.072(3) Uani 1 1 d .
N11 N 0.6660(3) 1.2500(8) 0.5159(3) 0.059(3) Uani 1 1 d .
N11C N 0.0734(3) 0.4279(9) 0.5367(3) 0.060(3) Uani 1 1 d .
N12 N 0.6172(3) 1.1056(8) 0.5047(3) 0.057(3) Uani 1 1 d .
N12C N 0.0165(3) 0.7087(7) 0.7497(3) 0.057(3) Uani 1 1 d .
N13 N 1.0888(4) 0.6838(10) 0.6232(4) 0.079(4) Uani 1 1 d .
N14 N 1.0636(3) 0.5357(7) 0.6599(3) 0.055(3) Uani 1 1 d .
N15 N 0.9030(4) 0.8369(11) 0.5297(4) 0.082(4) Uani 1 1 d .
N16 N 0.8414(4) 0.7242(8) 0.5518(4) 0.073(4) Uani 1 1 d .
N17 N 0.8976(3) 0.8174(7) 0.7067(3) 0.051(2) Uani 1 1 d .
N18 N 0.8689(3) 0.6489(7) 0.7104(3) 0.049(2) Uani 1 1 d .
N19 N 0.8159(3) 0.4747(8) 0.5224(3) 0.059(3) Uani 1 1 d .
N20 N 0.8327(3) 0.3176(8) 0.4900(3) 0.055(3) Uani 1 1 d .
N21 N 1.0319(3) 0.2816(7) 0.6497(3) 0.050(2) Uani 1 1 d .
N22 N 1.0259(4) 0.1865(10) 0.5841(3) 0.073(4) Uani 1 1 d .
N23 N 0.8719(4) 0.3430(7) 0.7004(3) 0.056(3) Uani 1 1 d .
N24 N 0.8670(3) 0.1806(8) 0.6680(3) 0.056(3) Uani 1 1 d .
O1 O 0.5876(3) 1.1988(6) 0.6839(2) 0.054(2) Uani 1 1 d .
O1C O 0.6127(2) 1.0350(6) 0.6349(2) 0.0487(19) Uani 1 1 d .
O2 O 0.6454(3) 1.2894(6) 0.6577(3) 0.068(3) Uani 1 1 d .
O2C O 0.6716(2) 0.9724(6) 0.6356(3) 0.059(2) Uani 1 1 d .
O3 O 0.5372(2) 1.1375(6) 0.6219(2) 0.052(2) Uani 1 1 d .
O3C O 0.6683(3) 1.1070(6) 0.6242(3) 0.058(2) Uani 1 1 d .
O4 O 0.5535(3) 1.2957(6) 0.6080(3) 0.063(2) Uani 1 1 d .
O4C O 0.9621(3) 0.4517(6) 0.5550(2) 0.055(2) Uani 1 1 d .
O5 O 0.5730(2) 0.7617(6) 0.6650(2) 0.051(2) Uani 1 1 d .
O5C O 0.9761(3) 0.5857(6) 0.5670(2) 0.057(2) Uani 1 1 d .
O6 O 0.5442(2) 0.9067(6) 0.6457(2) 0.051(2) Uani 1 1 d .
O6C O 0.9371(2) 0.5126(6) 0.6038(2) 0.0487(19) Uani 1 1 d .
O7 O 0.6006(2) 0.9428(6) 0.7089(2) 0.0487(19) Uani 1 1 d .
O8 O 0.6603(2) 0.8389(6) 0.7025(2) 0.051(2) Uani 1 1 d .
O9 O 0.5986(3) 0.8686(6) 0.5867(2) 0.055(2) Uani 1 1 d .
O10 O 0.6532(3) 0.7708(6) 0.6189(3) 0.052(2) Uani 1 1 d .
O11 O 0.6387(3) 1.2621(6) 0.5710(3) 0.060(2) Uani 1 1 d .
O12 O 0.5932(3) 1.1289(6) 0.5603(2) 0.054(2) Uani 1 1 d .
O13 O 1.0240(3) 0.7217(6) 0.6190(3) 0.056(2) Uani 1 1 d .
O14 O 1.0009(3) 0.5900(6) 0.6566(2) 0.053(2) Uani 1 1 d .
O15 O 0.9439(3) 0.7787(7) 0.5737(3) 0.064(3) Uani 1 1 d .
O16 O 0.8853(3) 0.6806(6) 0.5972(4) 0.077(3) Uani 1 1 d .
O17 O 0.9393(3) 0.7729(5) 0.6636(2) 0.0494(19) Uani 1 1 d .
O18 O 0.9136(2) 0.6167(5) 0.6673(2) 0.0494(19) Uani 1 1 d .
O19 O 0.8645(3) 0.4461(6) 0.5656(2) 0.053(2) Uani 1 1 d .
O20 O 0.8823(3) 0.3046(6) 0.5340(2) 0.058(2) Uani 1 1 d .
O21 O 0.9714(3) 0.3353(6) 0.6344(2) 0.051(2) Uani 1 1 d .
O22 O 0.9670(2) 0.2527(6) 0.5719(2) 0.050(2) Uani 1 1 d .
O23 O 0.8876(3) 0.3919(6) 0.6453(3) 0.056(2) Uani 1 1 d .
O24 O 0.8814(3) 0.2446(7) 0.6147(3) 0.063(2) Uani 1 1 d .
O1W O 0.4694(5) 1.0375(13) 0.7174(5) 0.131(6) Uani 1 1 d .
O2W O 0.5588(2) 1.0962(6) 0.7606(3) 0.056(2) Uani 1 1 d .
O3W O 0.4739(3) 1.0378(9) 0.5554(3) 0.079(3) Uani 1 1 d .
O4W O 0.5691(3) 0.9629(6) 0.5077(3) 0.059(2) Uani 1 1 d .
O5W O 0.9087(16) 0.4860(16) 0.7317(11) 0.17(2) Uani 0.50 1 d P
O6W O 1.0317(3) 0.4112(6) 0.7000(2) 0.057(2) Uani 1 1 d .
O7W O 0.815(2) 0.503(2) 0.6868(17) 0.30(5) Uani 0.50 1 d P
O8W O 0.7951(3) 0.5942(8) 0.5730(3) 0.076(3) Uani 1 1 d .
O9W O 0.8795(7) 0.1535(15) 0.3673(7) 0.083(7) Uani 0.50 1 d P
O10W O 0.8110(4) 0.0943(10) 0.6226(3) 0.095(4) Uani 1 1 d .
O11W O 0.8488(6) 0.1291(13) 0.5590(5) 0.148(8) Uani 1 1 d .
O12W O 0.8290(8) 0.0890(16) 0.4205(7) 0.220(15) Uani 1 1 d .
O13W O 0.8177(5) 0.1462(10) 0.4913(5) 0.110(5) Uani 1 1 d .
O14W O 0.7339(5) 0.4058(11) 0.6882(4) 0.110(5) Uani 1 1 d .
O15W O 0.6929(6) 0.5460(14) 0.6594(5) 0.067(5) Uani 0.50 1 d P
O16W O 0.7158(4) 0.5862(8) 0.5906(4) 0.087(4) Uani 1 1 d .
O17W O 0.7619(7) 0.9949(19) 0.3949(7) 0.036(6) Uani 0.25 1 d P
O18W O 0.9626(5) 0.9070(11) 0.4830(5) 0.126(6) Uani 1 1 d .
O19W O 0.7527(3) 0.9924(12) 0.6415(4) 0.119(6) Uani 1 1 d .
O20W O 0.4846(3) 0.0886(7) 0.7890(3) 0.070(3) Uani 1 1 d .
O21W O 0.4413(4) 0.0026(10) 0.6243(4) 0.097(4) Uani 1 1 d .
O22W O 0.3948(5) 0.9853(12) 0.6834(5) 0.128(6) Uani 1 1 d .
O23W O 0.0446(4) 0.4368(7) 0.7731(3) 0.073(3) Uani 1 1 d .
O24W O 0.9663(15) 0.4883(18) 0.783(2) 0.28(4) Uani 0.50 1 d P
O25W O 0.7586(11) 0.757(3) 0.8725(14) 0.070(17) Uani 0.27(7) 1 d P
O26W O 0.786(3) 0.717(3) 0.3861(17) 0.30(5) Uani 0.73(7) 1 d P

loop_
_atom_site_aniso_label
_atom_site_aniso_U_11
_atom_site_aniso_U_22
_atom_site_aniso_U_33
_atom_site_aniso_U_23
_atom_site_aniso_U_13
_atom_site_aniso_U_12
Pr1 0.0413(4) 0.0503(4) 0.0544(4) -0.0052(3) 0.0107(3) -0.0012(3)
Pr2 0.0313(3) 0.0498(4) 0.0475(4) -0.0006(3) 0.0001(2) 0.0027(2)
Pr3 0.0451(4) 0.0505(4) 0.0439(4) 0.0012(3) 0.0035(3) 0.0064(3)
Pr4 0.0390(3) 0.0519(4) 0.0416(3) -0.0020(3) 0.0012(2) 0.0036(3)
K1 0.0551(15) 0.0592(17) 0.0550(16) -0.0003(13) 0.0017(12) 0.0030(13)
K2 0.0372(12) 0.0504(14) 0.0504(14) -0.0013(11) -0.0029(10) 0.0057(10)
K3 0.0626(17) 0.0597(17) 0.0568(16) -0.0012(14) -0.0016(13) 0.0016(14)
K4 0.066(2) 0.079(2) 0.105(3) -0.018(2) -0.0103(19) 0.0180(18)
C1 0.040(6) 0.047(7) 0.062(8) -0.015(6) 0.003(5) -0.004(5)
C1O 0.034(5) 0.055(7) 0.052(7) -0.002(5) 0.008(5) -0.011(5)
C2 0.059(8) 0.065(9) 0.066(9) -0.011(7) 0.002(7) -0.005(7)
C2O 0.044(6) 0.069(8) 0.034(5) 0.002(5) 0.010(5) 0.002(6)
C3 0.088(11) 0.073(10) 0.056(8) -0.019(8) 0.000(8) -0.007(9)
C4 0.100(14) 0.115(16) 0.062(10) -0.024(10) 0.010(9) -0.018(12)
C5 0.096(14) 0.116(16) 0.067(11) -0.029(11) -0.013(10) -0.019(12)
C6 0.075(10) 0.062(9) 0.077(11) -0.008(8) -0.008(8) -0.008(8)
C7 0.057(8) 0.080(10) 0.069(9) -0.026(8) 0.002(7) 0.000(7)
C8 0.063(8) 0.048(7) 0.071(9) -0.016(6) 0.017(7) -0.004(6)
C9 0.100(11) 0.030(5) 0.032(5) -0.006(4) -0.004(6) 0.014(6)
C10 0.047(7) 0.074(9) 0.062(8) 0.000(7) 0.002(6) 0.015(6)
C11 0.040(7) 0.081(11) 0.103(13) 0.005(9) 0.018(7) 0.008(7)
C12 0.060(9) 0.094(14) 0.105(14) -0.004(11) 0.013(9) 0.020(9)
C13 0.053(8) 0.090(13) 0.105(14) -0.031(11) -0.006(8) 0.023(8)
C14 0.070(10) 0.071(10) 0.103(14) -0.028(10) 0.015(9) 0.009(8)
C15 0.057(8) 0.056(8) 0.064(8) -0.016(6) 0.001(6) 0.010(6)
C16 0.059(8) 0.046(7) 0.067(8) -0.001(6) 0.001(6) 0.008(6)
C17 0.040(6) 0.043(6) 0.052(7) -0.003(5) 0.002(5) -0.004(5)
C18 0.036(6) 0.070(8) 0.050(7) 0.008(6) -0.002(5) 0.000(5)
C19 0.048(7) 0.057(8) 0.082(10) 0.003(7) 0.000(7) -0.005(6)
C20 0.044(7) 0.083(11) 0.087(11) 0.008(9) -0.011(7) -0.024(7)
C21 0.039(7) 0.085(11) 0.091(11) -0.004(9) -0.007(7) -0.015(7)
C22 0.050(8) 0.076(11) 0.101(13) 0.015(9) -0.021(8) -0.002(7)
C23 0.044(6) 0.059(8) 0.050(7) 0.005(6) 0.000(5) 0.002(5)
C24 0.036(5) 0.045(6) 0.053(7) 0.006(5) 0.011(5) 0.003(5)
C25 0.037(5) 0.049(6) 0.046(6) 0.001(5) -0.002(4) -0.001(5)
C26 0.033(5) 0.065(8) 0.049(6) 0.011(6) 0.003(5) -0.004(5)
C27 0.036(6) 0.068(8) 0.051(7) -0.001(6) 0.003(5) -0.011(5)
C28 0.038(6) 0.082(10) 0.047(7) 0.008(6) -0.003(5) -0.008(6)
C29 0.043(6) 0.069(9) 0.052(7) -0.009(6) 0.000(5) -0.009(6)
C30 0.047(6) 0.049(7) 0.051(7) -0.001(5) -0.001(5) -0.002(5)
C31 0.037(5) 0.064(8) 0.038(6) 0.000(5) 0.003(4) -0.014(5)
C32 0.029(5) 0.063(8) 0.052(7) 0.002(6) 0.003(4) -0.001(5)
C33 0.032(5) 0.052(7) 0.064(8) -0.010(6) 0.003(5) -0.001(5)
C34 0.065(9) 0.081(10) 0.055(8) -0.015(7) 0.001(6) 0.021(8)
C35 0.076(10) 0.098(13) 0.049(8) -0.009(8) 0.004(7) 0.018(9)
C36 0.138(19) 0.123(18) 0.056(10) 0.001(11) 0.020(11) 0.033(15)
C37 0.14(2) 0.15(2) 0.068(11) 0.008(12) 0.015(12) 0.098(18)
C38 0.107(15) 0.142(19) 0.064(10) -0.017(11) 0.010(10) 0.071(14)
C39 0.060(8) 0.078(10) 0.065(9) -0.013(8) 0.001(7) 0.024(7)
C40 0.040(6) 0.057(7) 0.061(8) -0.014(6) -0.002(5) 0.001(5)
C41 0.036(6) 0.068(8) 0.045(6) -0.006(6) 0.003(5) 0.004(5)
C42 0.052(7) 0.081(10) 0.043(7) -0.001(6) -0.002(5) 0.025(7)
C43 0.064(9) 0.117(14) 0.043(7) -0.010(8) 0.000(6) 0.014(9)
C44 0.094(13) 0.106(14) 0.051(8) 0.011(9) 0.011(8) 0.038(11)
C45 0.066(10) 0.119(16) 0.059(9) 0.014(10) 0.004(7) 0.008(10)
C46 0.052(8) 0.109(14) 0.070(10) 0.016(9) 0.015(7) -0.004(8)
C47 0.039(6) 0.100(12) 0.055(8) 0.017(8) 0.000(5) 0.005(7)
C48 0.036(6) 0.064(8) 0.053(7) 0.011(6) 0.006(5) -0.002(5)
C49 0.087(10) 0.044(7) 0.061(8) 0.000(6) 0.049(8) 0.003(7)
C50 0.050(8) 0.102(13) 0.067(9) 0.007(9) 0.020(7) 0.020(8)
C51 0.074(11) 0.15(2) 0.096(14) 0.068(14) 0.040(10) 0.039(12)
C52 0.071(12) 0.27(4) 0.14(2) 0.10(2) 0.064(14) 0.075(18)
C53 0.081(11) 0.112(15) 0.070(10) 0.017(10) 0.029(9) 0.048(11)
C54 0.064(8) 0.081(10) 0.054(8) 0.001(7) 0.002(6) 0.024(8)
C55 0.051(7) 0.094(11) 0.044(7) 0.002(7) 0.004(5) 0.028(7)
C56 0.045(6) 0.055(7) 0.044(6) -0.004(5) -0.005(5) 0.007(5)
C57 0.060(8) 0.084(11) 0.056(8) 0.005(7) 0.011(6) 0.022(8)
C58 0.079(12) 0.16(2) 0.053(9) 0.012(11) 0.002(8) 0.048(13)
C59 0.115(16) 0.18(2) 0.061(10) 0.040(13) 0.021(10) 0.077(17)
C60 0.16(3) 0.35(6) 0.052(11) 0.02(2) 0.003(14) 0.17(3)
C61 0.079(13) 0.16(2) 0.064(12) 0.007(13) -0.014(10) 0.035(14)
C62 0.118(16) 0.121(17) 0.083(13) -0.032(12) -0.045(12) 0.063(14)
C63 0.084(11) 0.086(12) 0.063(9) -0.014(9) -0.023(9) 0.043(10)
C64 0.064(8) 0.061(8) 0.054(7) 0.004(6) -0.014(6) 0.014(7)
C65 0.057(7) 0.047(6) 0.040(6) -0.004(5) -0.004(5) 0.011(5)
C66 0.054(7) 0.067(8) 0.039(6) -0.004(6) -0.003(5) 0.018(6)
C67 0.056(8) 0.076(10) 0.067(9) -0.021(8) 0.000(7) 0.014(7)
C68 0.071(10) 0.104(14) 0.059(9) -0.013(9) 0.014(7) 0.028(10)
C69 0.077(10) 0.091(12) 0.056(8) 0.001(8) 0.017(7) 0.004(9)
C70 0.055(8) 0.077(10) 0.057(8) -0.007(7) 0.006(6) -0.001(7)
C71 0.050(7) 0.068(9) 0.046(7) -0.003(6) 0.008(5) 0.013(6)
C72 0.057(7) 0.047(7) 0.045(6) -0.007(5) -0.008(5) 0.003(5)
C73 0.042(6) 0.067(8) 0.040(6) 0.000(6) 0.008(5) 0.003(6)
C74 0.046(6) 0.081(10) 0.046(7) 0.008(6) 0.002(5) 0.010(6)
C75 0.056(8) 0.087(11) 0.072(10) 0.015(8) -0.005(7) 0.023(8)
C76 0.062(9) 0.133(16) 0.044(7) 0.001(9) 0.008(6) 0.038(10)
C77 0.053(8) 0.142(17) 0.033(6) 0.023(8) -0.002(5) 0.013(9)
C78 0.054(7) 0.084(10) 0.043(7) 0.001(7) 0.000(5) 0.010(7)
C79 0.043(6) 0.080(9) 0.037(6) 0.003(6) 0.008(5) 0.006(6)
C80 0.040(6) 0.074(9) 0.054(7) 0.004(7) -0.003(5) 0.002(6)
C81 0.048(6) 0.055(7) 0.034(5) -0.003(5) 0.006(4) 0.001(5)
C82 0.044(7) 0.092(11) 0.056(8) -0.020(7) -0.001(6) 0.022(7)
C83 0.058(9) 0.16(2) 0.071(11) -0.031(12) -0.006(8) 0.025(11)
C84 0.079(13) 0.27(4) 0.086(14) -0.057(18) -0.025(11) 0.090(19)
C85 0.15(2) 0.33(5) 0.088(15) -0.08(2) -0.047(15) 0.18(3)
C86 0.110(16) 0.19(3) 0.086(13) -0.069(15) -0.013(11) 0.092(17)
C87 0.064(9) 0.126(16) 0.059(9) -0.028(9) -0.001(7) 0.050(10)
C88 0.043(6) 0.067(8) 0.043(6) -0.005(6) 0.008(5) 0.009(6)
C89 0.034(5) 0.062(8) 0.052(7) 0.002(6) 0.003(5) 0.003(5)
C90 0.054(7) 0.079(10) 0.055(8) 0.000(7) 0.013(6) -0.011(7)
C91 0.068(9) 0.099(13) 0.064(9) 0.010(9) 0.017(7) -0.007(9)
C92 0.077(11) 0.113(16) 0.062(10) 0.028(10) 0.012(8) -0.014(11)
C93 0.057(9) 0.115(16) 0.088(13) 0.042(12) -0.008(8) -0.023(10)
C94 0.041(7) 0.087(11) 0.083(11) 0.031(9) 0.007(7) -0.010(7)
C95 0.032(6) 0.083(10) 0.061(8) 0.014(7) 0.000(5) -0.005(6)
C96 0.036(5) 0.056(7) 0.047(6) 0.003(5) 0.007(5) -0.003(5)
C97 0.105(14) 0.098(14) 0.057(9) -0.016(9) 0.009(9) 0.023(11)
C98 0.092(12) 0.066(10) 0.072(10) -0.004(8) 0.006(9) -0.010(9)
C99 0.103(13) 0.078(11) 0.045(7) -0.006(7) 0.009(8) -0.014(9)
C100 0.077(15) 0.22(4) 0.15(3) 0.02(2) 0.009(15) -0.007(19)
C101 0.067(10) 0.102(14) 0.074(10) 0.008(10) -0.003(8) 0.026(9)
C102 0.052(8) 0.089(11) 0.065(9) -0.008(8) -0.016(6) 0.013(7)
C103 0.061(10) 0.139(19) 0.096(14) 0.018(13) -0.012(9) -0.026(11)
C104 0.107(15) 0.090(13) 0.095(14) -0.018(11) -0.017(11) 0.047(12)
C105 0.054(8) 0.061(9) 0.100(12) 0.016(8) 0.012(8) -0.003(7)
C106 0.042(7) 0.089(12) 0.107(13) 0.033(10) 0.013(8) -0.005(7)
C107 0.073(10) 0.067(10) 0.091(12) -0.001(9) 0.000(9) -0.030(8)
C108 0.046(7) 0.110(14) 0.070(10) 0.003(9) 0.006(7) -0.012(8)
C109 0.068(10) 0.15(2) 0.054(9) -0.007(11) 0.012(7) -0.038(12)
C110 0.049(8) 0.151(19) 0.070(10) -0.019(11) -0.008(7) -0.013(10)
C111 0.090(14) 0.079(13) 0.131(19) 0.011(12) -0.019(13) -0.005(11)
C112 0.134(17) 0.073(11) 0.075(11) 0.012(9) 0.041(11) 0.016(11)
C113 0.073(12) 0.15(2) 0.115(17) -0.023(15) -0.051(12) 0.025(13)
C114 0.092(13) 0.083(13) 0.116(16) 0.014(11) 0.040(12) 0.035(11)
C115 0.121(18) 0.13(2) 0.090(14) -0.017(13) -0.010(12) 0.072(16)
C116 0.036(8) 0.40(5) 0.072(12) -0.02(2) -0.010(8) -0.024(17)
C117 0.080(11) 0.090(13) 0.085(12) 0.008(10) 0.020(9) 0.011(10)
C118 0.107(14) 0.045(8) 0.093(12) 0.001(8) 0.025(10) 0.005(8)
C119 0.15(2) 0.25(4) 0.12(2) 0.11(2) -0.022(18) -0.08(3)
C120 0.132(18) 0.072(12) 0.121(17) -0.029(12) 0.039(14) 0.022(12)
C121 0.118(19) 0.091(16) 0.17(3) -0.019(16) 0.053(18) 0.012(14)
C122 0.18(3) 0.082(15) 0.15(2) 0.014(15) 0.07(2) 0.034(17)
C123 0.22(4) 0.13(3) 0.54(10) 0.15(4) -0.26(6) -0.08(3)
C124 0.14(2) 0.106(18) 0.13(2) -0.017(16) 0.065(18) 0.010(16)
C125 0.27(4) 0.054(12) 0.21(3) -0.020(16) 0.13(3) 0.008(18)
C126 0.34(6) 0.10(2) 0.51(8) 0.09(3) 0.35(6) 0.09(3)
C127 0.16(3) 0.43(8) 0.21(4) 0.16(5) 0.07(3) 0.18(5)
C128 0.20(4) 0.21(4) 0.18(3) 0.12(3) 0.08(3) 0.05(3)
C129 0.20(3) 0.19(3) 0.11(2) -0.01(2) -0.06(2) 0.01(3)
C130 0.23(3) 0.091(15) 0.062(12) -0.018(11) 0.004(15) 0.007(18)
C131 0.96(19) 0.18(4) 0.22(5) 0.09(4) -0.18(8) -0.34(8)
C132 0.16(3) 0.12(3) 0.41(8) -0.05(4) -0.05(4) 0.07(3)
C133 0.14(2) 0.16(2) 0.094(15) 0.025(16) -0.004(14) 0.09(2)
C134 0.40(6) 0.089(17) 0.060(13) -0.008(12) 0.04(2) 0.02(3)
C135 0.11(2) 0.067(16) 0.62(10) 0.00(3) -0.09(4) -0.035(15)
C136 0.074(11) 0.053(9) 0.15(2) 0.003(11) 0.006(12) -0.010(8)
C137 0.061(9) 0.118(16) 0.087(12) -0.020(11) 0.024(8) -0.020(10)
C138 0.091(11) 0.073(10) 0.044(7) -0.005(7) 0.004(7) -0.002(8)
C139 0.056(8) 0.123(15) 0.056(8) -0.003(9) 0.003(7) -0.013(9)
C140 0.075(10) 0.083(11) 0.057(8) -0.002(8) 0.002(7) 0.000(8)
C141 0.107(14) 0.080(12) 0.067(10) -0.010(9) -0.007(9) 0.037(10)
C142 0.069(9) 0.088(12) 0.070(10) -0.039(9) -0.008(7) 0.008(8)
C143 0.097(13) 0.087(13) 0.072(11) -0.006(10) -0.007(9) -0.006(10)
C144 0.058(9) 0.072(10) 0.096(12) -0.012(9) -0.018(8) 0.007(8)
N1 0.056(6) 0.065(7) 0.051(6) -0.018(5) 0.009(5) -0.004(5)
N1C 0.120(14) 0.116(13) 0.080(10) -0.032(9) 0.064(10) -0.039(11)
N2 0.055(7) 0.066(8) 0.089(10) -0.016(7) 0.008(6) -0.014(6)
N2C 0.041(5) 0.075(8) 0.063(7) -0.006(6) -0.009(5) 0.017(5)
N3 0.041(5) 0.064(7) 0.067(7) -0.003(6) 0.012(5) 0.006(5)
N3C 0.042(5) 0.062(7) 0.075(8) 0.012(6) 0.009(5) -0.007(5)
N4 0.058(7) 0.056(7) 0.099(10) -0.019(7) 0.006(7) 0.006(6)
N4C 0.044(6) 0.073(8) 0.060(7) 0.008(6) 0.007(5) -0.004(5)
N5 0.039(5) 0.046(5) 0.060(6) 0.004(5) 0.001(4) -0.001(4)
N5C 0.047(7) 0.134(14) 0.071(9) -0.004(9) -0.004(6) 0.023(8)
N6 0.034(5) 0.059(6) 0.054(6) 0.007(5) 0.002(4) 0.003(4)
N6C 0.091(10) 0.063(8) 0.077(9) -0.003(7) 0.033(7) 0.003(7)
N7 0.035(5) 0.053(6) 0.049(5) 0.006(5) 0.002(4) 0.006(4)
N7C 0.21(2) 0.059(9) 0.152(18) 0.005(10) 0.132(19) 0.002(12)
N8 0.035(5) 0.055(6) 0.056(6) 0.009(5) 0.000(4) 0.002(4)
N8C 0.111(16) 0.105(16) 0.24(3) 0.070(18) 0.063(17) 0.026(13)
N9 0.044(5) 0.054(6) 0.050(6) -0.011(5) -0.002(4) 0.005(4)
N9C 0.118(13) 0.069(9) 0.062(8) -0.004(7) 0.007(8) 0.015(8)
N10 0.049(6) 0.062(7) 0.072(8) -0.004(6) 0.003(5) 0.022(5)
N10C 0.066(8) 0.060(8) 0.090(10) 0.010(7) -0.002(7) 0.009(6)
N11 0.044(5) 0.081(8) 0.052(6) 0.002(6) 0.004(5) 0.003(5)
N11C 0.052(6) 0.086(9) 0.043(6) -0.005(6) 0.010(5) 0.002(6)
N12 0.040(5) 0.082(8) 0.049(6) 0.008(6) 0.000(4) 0.009(5)
N12C 0.050(6) 0.059(7) 0.062(7) -0.014(5) -0.009(5) 0.007(5)
N13 0.067(8) 0.106(11) 0.066(8) 0.031(8) 0.016(6) 0.014(8)
N14 0.061(6) 0.056(6) 0.048(6) -0.001(5) -0.003(5) 0.009(5)
N15 0.077(9) 0.118(12) 0.051(7) 0.029(7) 0.003(6) 0.033(8)
N16 0.070(8) 0.060(7) 0.087(9) -0.016(7) -0.028(7) 0.014(6)
N17 0.049(6) 0.056(6) 0.049(6) -0.007(5) -0.004(4) 0.012(5)
N18 0.045(5) 0.050(6) 0.052(6) -0.006(5) 0.006(4) 0.003(4)
N19 0.042(5) 0.073(8) 0.060(7) 0.002(6) -0.001(5) 0.018(5)
N20 0.046(6) 0.080(8) 0.038(5) -0.005(5) -0.002(4) 0.009(5)
N21 0.046(5) 0.060(6) 0.045(5) 0.001(5) -0.002(4) 0.013(5)
N22 0.061(7) 0.110(11) 0.046(6) -0.036(7) -0.007(5) 0.032(7)
N23 0.067(7) 0.057(6) 0.047(6) 0.002(5) 0.023(5) 0.010(5)
N24 0.039(5) 0.065(7) 0.065(7) 0.009(6) 0.001(5) -0.004(5)
O1 0.057(5) 0.051(5) 0.055(5) -0.008(4) 0.013(4) -0.008(4)
O1C 0.034(4) 0.060(5) 0.052(5) 0.006(4) 0.007(3) 0.007(4)
O2 0.062(6) 0.063(6) 0.079(7) -0.024(5) 0.026(5) -0.024(5)
O2C 0.024(4) 0.064(6) 0.089(7) 0.010(5) 0.007(4) 0.006(4)
O3 0.040(4) 0.059(5) 0.058(5) 0.001(4) 0.012(4) 0.008(4)
O3C 0.041(4) 0.057(5) 0.076(6) -0.003(5) 0.005(4) -0.005(4)
O4 0.053(5) 0.050(5) 0.085(7) -0.005(5) 0.004(5) 0.000(4)
O4C 0.059(5) 0.059(5) 0.047(5) -0.009(4) 0.012(4) -0.001(4)
O5 0.038(4) 0.055(5) 0.059(5) 0.016(4) -0.003(4) 0.007(4)
O5C 0.061(5) 0.060(6) 0.050(5) -0.003(4) 0.022(4) -0.002(4)
O6 0.034(4) 0.070(6) 0.048(5) -0.005(4) -0.002(3) 0.017(4)
O6C 0.044(4) 0.058(5) 0.046(4) 0.010(4) 0.014(3) 0.008(4)
O7 0.038(4) 0.058(5) 0.050(5) -0.003(4) -0.003(3) 0.009(4)
O8 0.042(4) 0.058(5) 0.052(5) 0.000(4) -0.003(4) 0.011(4)
O9 0.053(5) 0.060(5) 0.051(5) -0.008(4) -0.008(4) 0.023(4)
O10 0.047(5) 0.052(5) 0.059(5) 0.000(4) -0.005(4) 0.009(4)
O11 0.056(5) 0.065(6) 0.059(6) 0.004(5) 0.016(4) -0.008(4)
O12 0.051(5) 0.059(5) 0.054(5) -0.002(4) 0.013(4) -0.004(4)
O13 0.047(5) 0.057(5) 0.064(6) -0.001(4) 0.002(4) -0.004(4)
O14 0.046(5) 0.056(5) 0.057(5) 0.014(4) -0.002(4) -0.006(4)
O15 0.065(6) 0.078(7) 0.051(5) 0.012(5) 0.008(4) 0.015(5)
O16 0.053(5) 0.050(5) 0.126(10) -0.013(6) -0.038(6) 0.016(4)
O17 0.053(5) 0.044(4) 0.051(5) -0.001(4) 0.006(4) 0.009(4)
O18 0.046(4) 0.046(5) 0.056(5) 0.001(4) 0.008(4) -0.001(4)
O19 0.047(5) 0.055(5) 0.056(5) 0.001(4) -0.006(4) 0.009(4)
O20 0.055(5) 0.068(6) 0.052(5) -0.010(4) -0.014(4) 0.014(4)
O21 0.046(4) 0.067(6) 0.041(4) -0.008(4) -0.004(3) 0.013(4)
O22 0.040(4) 0.067(6) 0.042(4) -0.006(4) -0.003(3) 0.011(4)
O23 0.056(5) 0.054(5) 0.059(5) 0.001(4) 0.010(4) 0.010(4)
O24 0.059(5) 0.069(6) 0.061(6) -0.001(5) 0.003(4) -0.010(5)
O1W 0.108(12) 0.163(17) 0.124(13) -0.012(12) 0.009(10) -0.034(12)
O2W 0.039(4) 0.067(6) 0.063(5) -0.014(5) 0.004(4) 0.005(4)
O3W 0.046(5) 0.121(10) 0.069(7) 0.001(7) -0.011(5) 0.009(6)
O4W 0.045(5) 0.068(6) 0.063(6) -0.007(5) -0.015(4) 0.009(4)
O5W 0.29(5) 0.040(13) 0.17(3) -0.004(17) -0.10(4) 0.02(2)
O6W 0.066(6) 0.054(5) 0.052(5) -0.004(4) -0.010(4) 0.002(4)
O7W 0.48(9) 0.08(2) 0.36(7) -0.02(3) 0.37(8) 0.04(4)
O8W 0.061(6) 0.098(9) 0.069(7) -0.004(6) -0.001(5) 0.016(6)
O9W 0.070(14) 0.076(15) 0.103(18) 0.002(13) -0.008(12) -0.033(12)
O10W 0.079(8) 0.127(11) 0.078(8) 0.006(8) -0.012(6) -0.047(8)
O11W 0.147(15) 0.161(17) 0.138(15) -0.056(13) 0.042(12) -0.094(14)
O12W 0.24(3) 0.19(2) 0.23(3) -0.13(2) 0.13(2) -0.13(2)
O13W 0.092(10) 0.102(11) 0.138(13) 0.005(10) 0.024(9) -0.017(8)
O14W 0.100(10) 0.124(12) 0.107(11) -0.006(9) 0.024(8) -0.029(9)
O15W 0.075(13) 0.081(14) 0.047(10) -0.014(10) 0.011(9) 0.010(11)
O16W 0.086(8) 0.070(7) 0.105(9) 0.002(7) 0.012(7) 0.021(6)
O17W 0.023(12) 0.052(17) 0.034(14) 0.011(12) 0.001(10) 0.007(11)
O18W 0.131(14) 0.102(12) 0.145(15) -0.039(11) -0.019(11) 0.003(10)
O19W 0.045(6) 0.178(16) 0.133(12) 0.066(12) 0.007(7) -0.005(8)
O20W 0.053(5) 0.078(7) 0.080(7) -0.020(6) 0.006(5) -0.005(5)
O21W 0.081(8) 0.105(10) 0.107(10) 0.005(8) 0.010(7) 0.001(8)
O22W 0.097(11) 0.139(15) 0.150(15) -0.020(12) 0.023(10) 0.002(10)
O23W 0.101(8) 0.067(7) 0.049(5) -0.005(5) -0.002(5) 0.024(6)
O24W 0.22(5) 0.037(15) 0.59(11) 0.07(3) 0.24(6) 0.00(2)
O25W 0.04(2) 0.09(3) 0.09(3) 0.04(2) -0.04(2) -0.014(17)
O26W 0.53(11) 0.15(3) 0.23(5) -0.16(4) 0.27(7) -0.19(5)

loop_
_atom_type_symbol
_atom_type_description
_atom_type_scat_dispersion_real
_atom_type_scat_dispersion_imag
_atom_type_scat_source
C C 0.0033 0.0016 'International Tables Vol C Tables 4.2.6.8 and 6.1.1.4'
H H 0.0000 0.0000 'International Tables Vol C Tables 4.2.6.8 and 6.1.1.4'
N N 0.0061 0.0033 'International Tables Vol C Tables 4.2.6.8 and 6.1.1.4'
O O 0.0106 0.0060 'International Tables Vol C Tables 4.2.6.8 and 6.1.1.4'
Pr Pr -0.2180 2.8214 'International Tables Vol C Tables 4.2.6.8 and 6.1.1.4'
K K 0.2009 0.2494 'International Tables Vol C Tables 4.2.6.8 and 6.1.1.4'

loop_
_geom_angle_atom_site_label_1
_geom_angle_atom_site_label_2
_geom_angle_atom_site_label_3
_geom_angle
_geom_angle_site_symmetry_1
_geom_angle_site_symmetry_3
O1 C1 N1 123.6(12) . .
O1 C1 C8 115.5(12) . .
N1 C1 C8 120.8(12) . .
O3C C1O O2C 122.5(10) . .
O3C C1O O1C 121.5(12) . .
O2C C1O O1C 116.0(11) . .
O3C C1O Pr1 58.8(7) . .
O2C C1O Pr1 178.8(8) . .
O1C C1O Pr1 62.8(6) . .
O3C C1O Pr2 175.6(10) . .
O2C C1O Pr2 55.3(6) . .
O1C C1O Pr2 60.7(6) . .
Pr1 C1O Pr2 123.5(4) . .
C3 C2 C7 119.6(15) . .
C3 C2 N1 119.7(14) . .
C7 C2 N1 120.7(14) . .
O5C C2O O4C 124.3(10) . .
O5C C2O O6C 118.5(12) . .
O4C C2O O6C 117.2(12) . .
O5C C2O Pr3 54.8(6) . .
O4C C2O Pr3 178.6(9) . .
O6C C2O Pr3 63.7(7) . .
O5C C2O Pr4 177.9(9) . .
O4C C2O Pr4 54.3(6) . .
O6C C2O Pr4 62.9(7) . .
Pr3 C2O Pr4 126.6(4) . .
C4 C3 C2 122.0(17) . .
C4 C3 H3 119.0 . .
C2 C3 H3 119.0 . .
C3 C4 C5 119.2(17) . .
C3 C4 H4 120.4 . .
C5 C4 H4 120.4 . .
C6 C5 C4 120.3(17) . .
C6 C5 H5 119.9 . .
C4 C5 H5 119.9 . .
C5 C6 C7 120.9(17) . .
C5 C6 H6 119.6 . .
C7 C6 H6 119.6 . .
N2 C7 C2 122.2(14) . .
N2 C7 C6 120.0(15) . .
C2 C7 C6 117.8(16) . .
O2 C8 N2 126.6(14) . .
O2 C8 C1 115.4(12) . .
N2 C8 C1 118.0(13) . .
O3 C9 N3 120.1(12) . .
O3 C9 C16 122.5(14) . .
N3 C9 C16 117.4(12) . .
O3 C9 K1 48.2(6) . .
N3 C9 K1 88.8(7) . .
C16 C9 K1 135.2(9) . .
N3 C10 C11 120.7(15) . .
N3 C10 C15 120.6(13) . .
C11 C10 C15 118.5(13) . .
C12 C11 C10 123.1(18) . .
C12 C11 H11 118.5 . .
C10 C11 H11 118.5 . .
C13 C12 C11 118.0(17) . .
C13 C12 H12 121.0 . .
C11 C12 H12 121.0 . .
C14 C13 C12 123.5(16) . .
C14 C13 H13 118.3 . .
C12 C13 H13 118.3 . .
C13 C14 C15 119.8(18) . .
C13 C14 H14 120.1 . .
C15 C14 H14 120.1 . .
N4 C15 C10 122.8(13) . .
N4 C15 C14 120.1(15) . .
C10 C15 C14 117.1(14) . .
O4 C16 N4 124.1(13) . .
O4 C16 C9 113.4(12) . .
N4 C16 C9 122.4(14) . .
O5 C17 N5 121.7(11) . .
O5 C17 C24 116.5(10) . .
N5 C17 C24 121.8(10) . .
C19 C18 N5 118.8(13) . .
C19 C18 C23 120.3(12) . .
N5 C18 C23 120.9(12) . .
C18 C19 C20 121.5(14) . .
C18 C19 H19 119.3 . .
C20 C19 H19 119.3 . .
C19 C20 C21 118.6(14) . .
C19 C20 H20 120.7 . .
C21 C20 H20 120.7 . .
C20 C21 C22 120.7(13) . .
C20 C21 H21 119.7 . .
C22 C21 H21 119.7 . .
C21 C22 C23 120.2(15) . .
C21 C22 H22 119.9 . .
C23 C22 H22 119.9 . .
N6 C23 C22 118.9(13) . .
N6 C23 C18 122.3(11) . .
C22 C23 C18 118.7(13) . .
O6 C24 N6 123.4(11) . .
O6 C24 C17 117.0(10) . .
N6 C24 C17 119.6(11) . .
O6 C24 K2 51.2(6) . .
N6 C24 K2 85.6(7) . .
C17 C24 K2 135.8(7) . .
O8 C25 N8 124.2(11) . .
O8 C25 C32 115.1(10) . .
N8 C25 C32 120.8(11) . .
N8 C26 C31 122.1(11) . .
N8 C26 C27 118.9(11) . .
C31 C26 C27 119.0(12) . .
C28 C27 C26 118.7(13) . .
C28 C27 H27 120.6 . .
C26 C27 H27 120.6 . .
C29 C28 C27 121.7(12) . .
C29 C28 H28 119.2 . .
C27 C28 H28 119.2 . .
C28 C29 C30 120.6(13) . .
C28 C29 H29 119.7 . .
C30 C29 H29 119.7 . .
C29 C30 C31 119.1(12) . .
C29 C30 H30 120.5 . .
C31 C30 H30 120.5 . .
C26 C31 C30 120.7(11) . .
C26 C31 N7 121.1(11) . .
C30 C31 N7 118.1(11) . .
N7 C32 O7 121.8(11) . .
N7 C32 C25 121.9(10) . .
O7 C32 C25 116.3(11) . .
O9 C33 N9 121.3(12) . .
O9 C33 C40 116.9(12) . .
N9 C33 C40 121.8(11) . .
N9 C34 C35 119.8(14) . .
N9 C34 C39 119.2(13) . .
C35 C34 C39 121.0(14) . .
C34 C35 C36 118.1(16) . .
C34 C35 H35 120.9 . .
C36 C35 H35 120.9 . .
C37 C36 C35 120.1(17) . .
C37 C36 H36 120.0 . .
C35 C36 H36 120.0 . .
C36 C37 C38 122.4(18) . .
C36 C37 H37 118.8 . .
C38 C37 H37 118.8 . .
C37 C38 C39 119.3(17) . .
C37 C38 H38 120.3 . .
C39 C38 H38 120.3 . .
N10 C39 C38 118.4(14) . .
N10 C39 C34 122.9(13) . .
C38 C39 C34 118.6(15) . .
O10 C40 N10 122.0(12) . .
O10 C40 C33 117.7(11) . .
N10 C40 C33 120.3(12) . .
O12 C41 N12 120.6(13) . .
O12 C41 C48 118.3(11) . .
N12 C41 C48 121.0(12) . .
N12 C42 C47 121.9(13) . .
N12 C42 C43 119.2(16) . .
C47 C42 C43 118.8(14) . .
C44 C43 C42 119.2(19) . .
C44 C43 H43 120.4 . .
C42 C43 H43 120.4 . .
C43 C44 C45 123.1(18) . .
C43 C44 H44 118.4 . .
C45 C44 H44 118.4 . .
C44 C45 C46 118.6(16) . .
C44 C45 H45 120.7 . .
C46 C45 H45 120.7 . .
C47 C46 C45 121.1(18) . .
C47 C46 H46 119.5 . .
C45 C46 H46 119.5 . .
C46 C47 N11 119.7(16) . .
C46 C47 C42 119.1(16) . .
N11 C47 C42 121.1(12) . .
O11 C48 N11 121.4(13) . .
O11 C48 C41 116.6(10) . .
N11 C48 C41 121.9(13) . .
O13 C49 N13 120.0(13) . .
O13 C49 C56 123.2(13) . .
N13 C49 C56 115.6(14) . .
C51 C50 C55 118.6(16) . .
C51 C50 N13 119.1(17) . .
C55 C50 N13 122.3(13) . .
C50 C51 C52 122(2) . .
C50 C51 H51 118.8 . .
C52 C51 H51 118.8 . .
C51 C52 C53 118.2(19) . .
C51 C52 H52 120.9 . .
C53 C52 H52 120.9 . .
C54 C53 C52 121.2(16) . .
C54 C53 H53 119.4 . .
C52 C53 H53 119.4 . .
C53 C54 C55 118.0(17) . .
C53 C54 H54 121.0 . .
C55 C54 H54 121.0 . .
N14 C55 C50 121.4(13) . .
N14 C55 C54 117.1(15) . .
C50 C55 C54 121.5(14) . .
O14 C56 N14 120.2(12) . .
O14 C56 C49 113.8(11) . .
N14 C56 C49 126.0(12) . .
O15 C57 N15 121.4(16) . .
O15 C57 C64 117.9(13) . .
N15 C57 C64 120.7(14) . .
C63 C58 N15 123.4(17) . .
C63 C58 C59 121(2) . .
N15 C58 C59 116(2) . .
C58 C59 C60 114(3) . .
C58 C59 H59 122.9 . .
C60 C59 H59 122.9 . .
C61 C60 C59 123(3) . .
C61 C60 H60 118.5 . .
C59 C60 H60 118.5 . .
C60 C61 C62 124(2) . .
C60 C61 H61 118.2 . .
C62 C61 H61 118.2 . .
C61 C62 C63 113(2) . .
C61 C62 H62 123.4 . .
C63 C62 H62 123.4 . .
C58 C63 N16 122.1(15) . .
C58 C63 C62 124.9(19) . .
N16 C63 C62 113(2) . .
O16 C64 N16 119.5(15) . .
O16 C64 C57 117.7(12) . .
N16 C64 C57 122.7(14) . .
O17 C65 N17 120.6(12) . .
O17 C65 C72 117.8(11) . .
N17 C65 C72 121.4(12) . .
N17 C66 C67 120.0(14) . .
N17 C66 C71 122.7(12) . .
C67 C66 C71 117.4(13) . .
C68 C67 C66 122.2(17) . .
C68 C67 H67 118.9 . .
C66 C67 H67 118.9 . .
C67 C68 C69 119.6(15) . .
C67 C68 H68 120.2 . .
C69 C68 H68 120.2 . .
C70 C69 C68 118.4(15) . .
C70 C69 H69 120.8 . .
C68 C69 H69 120.8 . .
C69 C70 C71 124.2(16) . .
C69 C70 H70 117.9 . .
C71 C70 H70 117.9 . .
N18 C71 C70 119.9(14) . .
N18 C71 C66 121.9(12) . .
C70 C71 C66 118.2(13) . .
O18 C72 N18 121.4(12) . .
O18 C72 C65 116.9(12) . .
N18 C72 C65 121.6(11) . .
O18 C72 K4 49.3(6) . .
N18 C72 K4 89.3(7) . .
C65 C72 K4 130.9(8) . .
N19 C73 O19 120.0(12) . .
N19 C73 C80 122.8(12) . .
O19 C73 C80 117.2(11) . .
C75 C74 N19 122.3(15) . .
C75 C74 C79 118.7(14) . .
N19 C74 C79 119.0(12) . .
C76 C75 C74 122.6(18) . .
C76 C75 H75 118.7 . .
C74 C75 H75 118.7 . .
C75 C76 C77 120.9(16) . .
C75 C76 H76 119.5 . .
C77 C76 H76 119.5 . .
C78 C77 C76 118.8(15) . .
C78 C77 H77 120.6 . .
C76 C77 H77 120.6 . .
C77 C78 C79 122.0(16) . .
C77 C78 H78 119.0 . .
C79 C78 H78 119.0 . .
N20 C79 C74 123.6(12) . .
N20 C79 C78 119.4(13) . .
C74 C79 C78 116.8(12) . .
O20 C80 N20 120.0(13) . .
O20 C80 C73 118.1(12) . .
N20 C80 C73 121.8(12) . .
O21 C81 N21 120.6(11) . .
O21 C81 C88 118.1(10) . .
N21 C81 C88 121.3(11) . .
N21 C82 C87 121.4(12) . .
N21 C82 C83 116.4(13) . .
C87 C82 C83 122.0(13) . .
C84 C83 C82 117.7(18) . .
C84 C83 H83 121.1 . .
C82 C83 H83 121.1 . .
C83 C84 C85 119.7(18) . .
C83 C84 H84 120.2 . .
C85 C84 H84 120.2 . .
C86 C85 C84 120.7(19) . .
C86 C85 H85 119.7 . .
C84 C85 H85 119.7 . .
C85 C86 C87 121.4(18) . .
C85 C86 H86 119.3 . .
C87 C86 H86 119.3 . .
N22 C87 C82 121.9(12) . .
N22 C87 C86 120.5(15) . .
C82 C87 C86 117.6(15) . .
N22 C88 O22 122.0(12) . .
N22 C88 C81 121.9(11) . .
O22 C88 C81 116.0(10) . .
O23 C89 N23 120.5(13) . .
O23 C89 C96 118.3(11) . .
N23 C89 C96 121.0(12) . .
O23 C89 K3 51.3(7) . .
N23 C89 K3 85.3(8) . .
C96 C89 K3 132.0(7) . .
C95 C90 C91 119.9(15) . .
C95 C90 N23 121.9(13) . .
C91 C90 N23 118.2(15) . .
C90 C91 C92 120.5(19) . .
C90 C91 H91 119.8 . .
C92 C91 H91 119.8 . .
C93 C92 C91 118.3(18) . .
C93 C92 H92 120.9 . .
C91 C92 H92 120.9 . .
C92 C93 C94 124.3(18) . .
C92 C93 H93 117.9 . .
C94 C93 H93 117.9 . .
C93 C94 C95 117.7(18) . .
C93 C94 H94 121.2 . .
C95 C94 H94 121.2 . .
C90 C95 N24 122.7(13) . .
C90 C95 C94 119.2(15) . .
N24 C95 C94 118.1(15) . .
O24 C96 N24 123.2(13) . .
O24 C96 C89 115.2(11) . .
N24 C96 C89 121.7(11) . .
N1C C97 H97A 109.5 . .
N1C C97 H97B 109.5 . .
H97A C97 H97B 109.5 . .
N1C C97 H97C 109.5 . .
H97A C97 H97C 109.5 . .
H97B C97 H97C 109.5 . .
N1C C98 H98A 109.5 . .
N1C C98 H98B 109.5 . .
H98A C98 H98B 109.5 . .
N1C C98 H98C 109.5 . .
H98A C98 H98C 109.5 . .
H98B C98 H98C 109.5 . .
N1C C99 H99A 109.5 . .
N1C C99 H99B 109.5 . .
H99A C99 H99B 109.5 . .
N1C C99 H99C 109.5 . .
H99A C99 H99C 109.5 . .
H99B C99 H99C 109.5 . .
N1C C100 H10A 109.5 . .
N1C C100 H10B 109.5 . .
H10A C100 H10B 109.5 . .
N1C C100 H10C 109.5 . .
H10A C100 H10C 109.5 . .
H10B C100 H10C 109.5 . .
N2C C101 H10D 109.5 . .
N2C C101 H10E 109.5 . .
H10D C101 H10E 109.5 . .
N2C C101 H10F 109.5 . .
H10D C101 H10F 109.5 . .
H10E C101 H10F 109.5 . .
N2C C102 H10G 109.5 . .
N2C C102 H10H 109.5 . .
H10G C102 H10H 109.5 . .
N2C C102 H10I 109.5 . .
H10G C102 H10I 109.5 . .
H10H C102 H10I 109.5 . .
N2C C103 H10J 109.5 . .
N2C C103 H10K 109.5 . .
H10J C103 H10K 109.5 . .
N2C C103 H10L 109.5 . .
H10J C103 H10L 109.5 . .
H10K C103 H10L 109.5 . .
N2C C104 H10M 109.5 . .
N2C C104 H10N 109.5 . .
H10M C104 H10N 109.5 . .
N2C C104 H10O 109.5 . .
H10M C104 H10O 109.5 . .
H10N C104 H10O 109.5 . .
N3C C105 H10P 109.5 . .
N3C C105 H10Q 109.5 . .
H10P C105 H10Q 109.5 . .
N3C C105 H10R 109.5 . .
H10P C105 H10R 109.5 . .
H10Q C105 H10R 109.5 . .
N3C C106 H10S 109.5 . .
N3C C106 H10T 109.5 . .
H10S C106 H10T 109.5 . .
N3C C106 H10U 109.5 . .
H10S C106 H10U 109.5 . .
H10T C106 H10U 109.5 . .
N3C C107 H10V 109.5 . .
N3C C107 H10W 109.5 . .
H10V C107 H10W 109.5 . .
N3C C107 H10Y 109.5 . .
H10V C107 H10Y 109.5 . .
H10W C107 H10Y 109.5 . .
N3C C108 H15A 109.5 . .
N3C C108 H15B 109.5 . .
H15A C108 H15B 109.5 . .
N3C C108 H15C 109.5 . .
H15A C108 H15C 109.5 . .
H15B C108 H15C 109.5 . .
N4C C109 H15D 109.5 . .
N4C C109 H15E 109.5 . .
H15D C109 H15E 109.5 . .
N4C C109 H15F 109.5 . .
H15D C109 H15F 109.5 . .
H15E C109 H15F 109.5 . .
N4C C110 H11A 109.5 . .
N4C C110 H11B 109.5 . .
H11A C110 H11B 109.5 . .
N4C C110 H11C 109.5 . .
H11A C110 H11C 109.5 . .
H11B C110 H11C 109.5 . .
N4C C111 H11D 109.5 . .
N4C C111 H11E 109.5 . .
H11D C111 H11E 109.5 . .
N4C C111 H11F 109.5 . .
H11D C111 H11F 109.5 . .
H11E C111 H11F 109.5 . .
N4C C112 H11G 109.5 . .
N4C C112 H11H 109.5 . .
H11G C112 H11H 109.5 . .
N4C C112 H11I 109.5 . .
H11G C112 H11I 109.5 . .
H11H C112 H11I 109.5 . .
N5C C113 H11J 109.5 . .
N5C C113 H11K 109.5 . .
H11J C113 H11K 109.5 . .
N5C C113 H11L 109.5 . .
H11J C113 H11L 109.5 . .
H11K C113 H11L 109.5 . .
N5C C114 H11M 109.5 . .
N5C C114 H11N 109.5 . .
H11M C114 H11N 109.5 . .
N5C C114 H11O 109.5 . .
H11M C114 H11O 109.5 . .
H11N C114 H11O 109.5 . .
N5C C115 H11P 109.5 . .
N5C C115 H11Q 109.5 . .
H11P C115 H11Q 109.5 . .
N5C C115 H11R 109.5 . .
H11P C115 H11R 109.5 . .
H11Q C115 H11R 109.5 . .
N5C C116 H11S 109.5 . .
N5C C116 H11T 109.5 . .
H11S C116 H11T 109.5 . .
N5C C116 H11U 109.5 . .
H11S C116 H11U 109.5 . .
H11T C116 H11U 109.5 . .
N6C C117 H11V 109.5 . .
N6C C117 H11W 109.5 . .
H11V C117 H11W 109.5 . .
N6C C117 H11Y 109.5 . .
H11V C117 H11Y 109.5 . .
H11W C117 H11Y 109.5 . .
N6C C118 H15G 109.5 . .
N6C C118 H15H 109.5 . .
H15G C118 H15H 109.5 . .
N6C C118 H15I 109.5 . .
H15G C118 H15I 109.5 . .
H15H C118 H15I 109.5 . .
N6C C119 H15J 109.5 . .
N6C C119 H15K 109.5 . .
H15J C119 H15K 109.5 . .
N6C C119 H15L 109.5 . .
H15J C119 H15L 109.5 . .
H15K C119 H15L 109.5 . .
N6C C120 H12A 109.5 . .
N6C C120 H12B 109.5 . .
H12A C120 H12B 109.5 . .
N6C C120 H12C 109.5 . .
H12A C120 H12C 109.5 . .
H12B C120 H12C 109.5 . .
N7C C121 H12D 109.5 . .
N7C C121 H12E 109.5 . .
H12D C121 H12E 109.5 . .
N7C C121 H12F 109.5 . .
H12D C121 H12F 109.5 . .
H12E C121 H12F 109.5 . .
N7C C122 H12G 109.5 . .
N7C C122 H12H 109.5 . .
H12G C122 H12H 109.5 . .
N7C C122 H12I 109.5 . .
H12G C122 H12I 109.5 . .
H12H C122 H12I 109.5 . .
N7C C123 H12J 109.5 . .
N7C C123 H12K 109.5 . .
H12J C123 H12K 109.5 . .
N7C C123 H12L 109.5 . .
H12J C123 H12L 109.5 . .
H12K C123 H12L 109.5 . .
N7C C124 H12M 109.5 . .
N7C C124 H12N 109.5 . .
H12M C124 H12N 109.5 . .
N7C C124 H12O 109.5 . .
H12M C124 H12O 109.5 . .
H12N C124 H12O 109.5 . .
N8C C125 H12P 109.5 . .
N8C C125 H12Q 109.5 . .
H12P C125 H12Q 109.5 . .
N8C C125 H12R 109.5 . .
H12P C125 H12R 109.5 . .
H12Q C125 H12R 109.5 . .
N8C C126 H12S 109.5 . .
N8C C126 H12T 109.5 . .
H12S C126 H12T 109.5 . .
N8C C126 H12U 109.5 . .
H12S C126 H12U 109.5 . .
H12T C126 H12U 109.5 . .
N8C C127 H12V 109.5 . .
N8C C127 H12W 109.5 . .
H12V C127 H12W 109.5 . .
N8C C127 H12Y 109.5 . .
H12V C127 H12Y 109.5 . .
H12W C127 H12Y 109.5 . .
N8C C128 H15M 109.5 . .
N8C C128 H15N 109.5 . .
H15M C128 H15N 109.5 . .
N8C C128 H15O 109.5 . .
H15M C128 H15O 109.5 . .
H15N C128 H15O 109.5 . .
N9C C129 K1 167.0(16) . 1_545
N9C C129 H15P 109.5 . .
K1 C129 H15P 59.0 1_545 .
N9C C129 H15Q 109.5 . .
K1 C129 H15Q 81.5 1_545 .
H15P C129 H15Q 109.5 . .
N9C C129 H15R 109.5 . .
K1 C129 H15R 71.8 1_545 .
H15P C129 H15R 109.5 . .
H15Q C129 H15R 109.5 . .
N9C C130 H13A 109.5 . .
N9C C130 H13B 109.5 . .
H13A C130 H13B 109.5 . .
N9C C130 H13C 109.5 . .
H13A C130 H13C 109.5 . .
H13B C130 H13C 109.5 . .
N9C C131 H13D 109.5 . .
N9C C131 H13E 109.5 . .
H13D C131 H13E 109.5 . .
N9C C131 H13F 109.5 . .
H13D C131 H13F 109.5 . .
H13E C131 H13F 109.5 . .
N9C C132 H13G 109.5 . .
N9C C132 H13H 109.5 . .
H13G C132 H13H 109.5 . .
N9C C132 H13I 109.5 . .
H13G C132 H13I 109.5 . .
H13H C132 H13I 109.5 . .
N10C C133 H13J 109.5 . .
N10C C133 H13K 109.5 . .
H13J C133 H13K 109.5 . .
N10C C133 H13L 109.5 . .
H13J C133 H13L 109.5 . .
H13K C133 H13L 109.5 . .
N10C C134 H13M 109.5 . .
N10C C134 H13N 109.5 . .
H13M C134 H13N 109.5 . .
N10C C134 H13O 109.5 . .
H13M C134 H13O 109.5 . .
H13N C134 H13O 109.5 . .
N10C C135 H13P 109.5 . .
N10C C135 H13Q 109.5 . .
H13P C135 H13Q 109.5 . .
N10C C135 H13R 109.5 . .
H13P C135 H13R 109.5 . .
H13Q C135 H13R 109.5 . .
N10C C136 H13S 109.5 . .
N10C C136 H13T 109.5 . .
H13S C136 H13T 109.5 . .
N10C C136 H13U 109.5 . .
H13S C136 H13U 109.5 . .
H13T C136 H13U 109.5 . .
N11C C137 H23J 109.5 . .
N11C C137 H23K 109.5 . .
H23J C137 H23K 109.5 . .
N11C C137 H23L 109.5 . .
H23J C137 H23L 109.5 . .
H23K C137 H23L 109.5 . .
N11C C138 H23M 109.5 . .
N11C C138 H23N 109.5 . .
H23M C138 H23N 109.5 . .
N11C C138 H23O 109.5 . .
H23M C138 H23O 109.5 . .
H23N C138 H23O 109.5 . .
N11C C139 H23P 109.5 . .
N11C C139 H23Q 109.5 . .
H23P C139 H23Q 109.5 . .
N11C C139 H23R 109.5 . .
H23P C139 H23R 109.5 . .
H23Q C139 H23R 109.5 . .
N11C C140 H14A 109.5 . .
N11C C140 H14B 109.5 . .
H14A C140 H14B 109.5 . .
N11C C140 H14C 109.5 . .
H14A C140 H14C 109.5 . .
H14B C140 H14C 109.5 . .
N12C C141 H14D 109.5 . .
N12C C141 H14E 109.5 . .
H14D C141 H14E 109.5 . .
N12C C141 H14F 109.5 . .
H14D C141 H14F 109.5 . .
H14E C141 H14F 109.5 . .
N12C C142 H14G 109.5 . .
N12C C142 H14H 109.5 . .
H14G C142 H14H 109.5 . .
N12C C142 H14I 109.5 . .
H14G C142 H14I 109.5 . .
H14H C142 H14I 109.5 . .
N12C C143 H14J 109.5 . .
N12C C143 H14K 109.5 . .
H14J C143 H14K 109.5 . .
N12C C143 H14L 109.5 . .
H14J C143 H14L 109.5 . .
H14K C143 H14L 109.5 . .
N12C C144 H14M 109.5 . .
N12C C144 H14N 109.5 . .
H14M C144 H14N 109.5 . .
N12C C144 H14O 109.5 . .
H14M C144 H14O 109.5 . .
H14N C144 H14O 109.5 . .
C1 N1 C2 118.9(12) . .
C98 N1C C99 114.3(15) . .
C98 N1C C97 116.9(15) . .
C99 N1C C97 112.2(16) . .
C98 N1C C100 108(2) . .
C99 N1C C100 100.1(16) . .
C97 N1C C100 103.0(18) . .
C8 N2 C7 119.3(13) . .
C103 N2C C101 111.9(13) . .
C103 N2C C102 112.0(14) . .
C101 N2C C102 110.3(11) . .
C103 N2C C104 106.7(16) . .
C101 N2C C104 107.0(14) . .
C102 N2C C104 108.7(12) . .
C10 N3 C9 118.5(12) . .
C105 N3C C107 110.3(13) . .
C105 N3C C108 109.2(13) . .
C107 N3C C108 110.3(12) . .
C105 N3C C106 111.4(11) . .
C107 N3C C106 105.4(13) . .
C108 N3C C106 110.1(12) . .
C16 N4 C15 118.2(14) . .
C112 N4C C111 107.5(14) . .
C112 N4C C109 108.8(14) . .
C111 N4C C109 111.4(15) . .
C112 N4C C110 110.3(15) . .
C111 N4C C110 111.1(15) . .
C109 N4C C110 107.8(12) . .
C17 N5 C18 117.2(11) . .
C114 N5C C113 111.6(15) . .
C114 N5C C116 106.2(18) . .
C113 N5C C116 104.0(17) . .
C114 N5C C115 109.9(16) . .
C113 N5C C115 110.2(17) . .
C116 N5C C115 114.9(19) . .
C24 N6 C23 118.1(11) . .
C117 N6C C119 113.3(18) . .
C117 N6C C120 111.8(15) . .
C119 N6C C120 106(2) . .
C117 N6C C118 109.1(14) . .
C119 N6C C118 112.5(19) . .
C120 N6C C118 104.2(16) . .
C32 N7 C31 116.3(10) . .
C123 N7C C121 112(3) . .
C123 N7C C122 112(3) . .
C121 N7C C122 110(2) . .
C123 N7C C124 113(3) . .
C121 N7C C124 102(2) . .
C122 N7C C124 107.2(19) . .
C25 N8 C26 117.6(11) . .
C128 N8C C127 107(3) . .
C128 N8C C125 125(3) . .
C127 N8C C125 94(3) . .
C128 N8C C126 101(3) . .
C127 N8C C126 120(4) . .
C125 N8C C126 110(2) . .
C33 N9 C34 118.1(11) . .
C132 N9C C131 95(3) . .
C132 N9C C130 107(2) . .
C131 N9C C130 110(3) . .
C132 N9C C129 133(2) . .
C131 N9C C129 97.5(19) . .
C130 N9C C129 111.6(16) . .
C40 N10 C39 117.5(12) . .
C134 N10C C135 111(3) . .
C134 N10C C133 115(2) . .
C135 N10C C133 107(2) . .
C134 N10C C136 111.5(17) . .
C135 N10C C136 107.8(18) . .
C133 N10C C136 104.8(17) . .
C48 N11 C47 116.6(13) . .
C139 N11C C138 108.4(12) . .
C139 N11C C137 109.1(13) . .
C138 N11C C137 111.7(13) . .
C139 N11C C140 109.3(13) . .
C138 N11C C140 109.7(12) . .
C137 N11C C140 108.8(14) . .
C41 N12 C42 117.3(13) . .
C142 N12C C143 109.0(14) . .
C142 N12C C141 110.6(12) . .
C143 N12C C141 108.9(14) . .
C142 N12C C144 109.2(12) . .
C143 N12C C144 109.5(13) . .
C141 N12C C144 109.7(14) . .
C49 N13 C50 117.1(14) . .
C56 N14 C55 116.4(12) . .
C57 N15 C58 115.6(17) . .
C64 N16 C63 115.4(15) . .
C65 N17 C66 116.5(12) . .
C72 N18 C71 115.7(11) . .
C73 N19 C74 117.4(12) . .
C80 N20 C79 115.0(12) . .
C81 N21 C82 116.4(11) . .
C88 N22 C87 116.9(12) . .
C89 N23 C90 116.4(12) . .
C96 N24 C95 116.1(13) . .
C1 O1 Pr1 120.7(8) . .
C1 O1 K1 132.7(9) . .
Pr1 O1 K1 97.9(3) . .
C1O O1C Pr2 92.7(7) . .
C1O O1C Pr1 90.2(7) . .
Pr2 O1C Pr1 176.9(3) . .
C1O O1C K2 129.5(7) . .
Pr2 O1C K2 90.0(3) . .
Pr1 O1C K2 89.1(2) . .
C1O O1C K1 146.4(7) . .
Pr2 O1C K1 88.6(2) . .
Pr1 O1C K1 88.4(2) . .
K2 O1C K1 84.0(2) . .
C8 O2 Pr1 121.3(9) . .
C1O O2C Pr2 99.6(6) . .
C9 O3 Pr1 116.5(9) . .
C9 O3 K1 112.4(8) . .
Pr1 O3 K1 98.0(3) . .
C9 O3 K2 130.9(8) . .
Pr1 O3 K2 98.5(3) . .
K1 O3 K2 94.3(3) . .
C1O O3C Pr1 96.5(7) . .
C16 O4 Pr1 119.7(9) . .
C2O O4C Pr4 100.6(7) . .
C17 O5 Pr2 117.4(7) . .
C2O O5C Pr3 100.2(7) . .
C24 O6 Pr2 117.8(8) . .
C24 O6 K1 136.5(7) . .
Pr2 O6 K1 96.7(3) . .
C24 O6 K2 109.3(8) . .
Pr2 O6 K2 96.2(3) . .
K1 O6 K2 91.1(3) . .
C2O O6C Pr4 90.2(8) . .
C2O O6C Pr3 89.2(8) . .
Pr4 O6C Pr3 178.3(4) . .
C2O O6C K3 133.5(7) . .
Pr4 O6C K3 90.7(3) . .
Pr3 O6C K3 91.0(3) . .
C2O O6C K4 138.2(7) . .
Pr4 O6C K4 88.9(3) . .
Pr3 O6C K4 90.5(3) . .
K3 O6C K4 88.4(2) . .
C32 O7 Pr2 119.9(7) . .
C32 O7 K1 134.9(8) . .
Pr2 O7 K1 100.2(3) . .
C25 O8 Pr2 121.2(7) . .
C33 O9 Pr2 119.4(8) . .
C33 O9 K2 137.4(8) . .
Pr2 O9 K2 100.3(3) . .
C40 O10 Pr2 118.1(8) . .
C48 O11 Pr1 118.7(8) . .
C41 O12 Pr1 116.8(8) . .
C41 O12 K2 139.3(9) . .
Pr1 O12 K2 99.6(3) . .
C49 O13 Pr3 112.8(9) . .
C56 O14 Pr3 116.5(8) . .
C56 O14 K3 133.8(8) . .
Pr3 O14 K3 100.7(3) . .
C57 O15 Pr3 118.5(10) . .
C64 O16 Pr3 117.1(10) . .
C64 O16 K4 135.8(9) . .
Pr3 O16 K4 100.5(4) . .
C65 O17 Pr3 118.3(8) . .
C72 O18 Pr3 117.6(8) . .
C72 O18 K4 110.2(7) . .
Pr3 O18 K4 96.8(3) . .
C72 O18 K3 135.9(8) . .
Pr3 O18 K3 96.4(3) . .
K4 O18 K3 91.4(3) . .
C73 O19 Pr4 119.4(8) . .
C73 O19 K4 139.3(8) . .
Pr4 O19 K4 99.4(3) . .
C80 O20 Pr4 119.8(9) . .
C81 O21 Pr4 118.8(7) . .
C81 O21 K3 139.9(8) . .
Pr4 O21 K3 97.7(3) . .
C88 O22 Pr4 120.6(7) . .
C89 O23 Pr4 116.8(8) . .
C89 O23 K4 137.6(8) . .
Pr4 O23 K4 96.3(3) . .
C89 O23 K3 108.0(8) . .
Pr4 O23 K3 96.1(3) . .
K4 O23 K3 92.8(3) . .
C96 O24 Pr4 118.2(8) . .
O11 Pr1 O4 84.1(3) . .
O11 Pr1 O1 146.2(3) . .
O4 Pr1 O1 87.5(3) . .
O11 Pr1 O2 82.8(3) . .
O4 Pr1 O2 93.0(4) . .
O1 Pr1 O2 64.9(3) . .
O11 Pr1 O12 65.9(3) . .
O4 Pr1 O12 91.3(3) . .
O1 Pr1 O12 147.2(3) . .
O2 Pr1 O12 147.8(3) . .
O11 Pr1 O3 129.6(3) . .
O4 Pr1 O3 65.8(3) . .
O1 Pr1 O3 74.7(3) . .
O2 Pr1 O3 135.1(3) . .
O12 Pr1 O3 75.0(3) . .
O11 Pr1 O3C 83.8(3) . .
O4 Pr1 O3C 167.5(3) . .
O1 Pr1 O3C 100.8(3) . .
O2 Pr1 O3C 82.4(3) . .
O12 Pr1 O3C 86.7(3) . .
O3 Pr1 O3C 125.2(3) . .
O11 Pr1 O1C 124.1(3) . .
O4 Pr1 O1C 139.7(3) . .
O1 Pr1 O1C 81.9(3) . .
O2 Pr1 O1C 116.7(3) . .
O12 Pr1 O1C 78.0(3) . .
O3 Pr1 O1C 73.9(3) . .
O3C Pr1 O1C 51.7(3) . .
O11 Pr1 C1O 103.2(3) . .
O4 Pr1 C1O 165.8(3) . .
O1 Pr1 C1O 92.7(3) . .
O2 Pr1 C1O 99.9(4) . .
O12 Pr1 C1O 80.9(3) . .
O3 Pr1 C1O 100.6(3) . .
O3C Pr1 C1O 24.7(3) . .
O1C Pr1 C1O 27.0(3) . .
O11 Pr1 K1 169.8(2) . .
O4 Pr1 K1 97.1(3) . .
O1 Pr1 K1 44.0(2) . .
O2 Pr1 K1 107.2(3) . .
O12 Pr1 K1 103.9(2) . .
O3 Pr1 K1 43.7(2) . .
O3C Pr1 K1 95.3(2) . .
O1C Pr1 K1 49.99(18) . .
C1O Pr1 K1 73.6(2) . .
O11 Pr1 K2 108.4(2) . .
O4 Pr1 K2 97.3(2) . .
O1 Pr1 K2 105.2(2) . .
O2 Pr1 K2 165.5(3) . .
O12 Pr1 K2 42.5(2) . .
O3 Pr1 K2 43.5(2) . .
O3C Pr1 K2 89.5(2) . .
O1C Pr1 K2 49.48(19) . .
C1O Pr1 K2 69.0(2) . .
K1 Pr1 K2 61.40(6) . .
O7 Pr2 O5 90.4(3) . .
O7 Pr2 O8 65.3(3) . .
O5 Pr2 O8 89.8(3) . .
O7 Pr2 O9 145.4(3) . .
O5 Pr2 O9 91.2(3) . .
O8 Pr2 O9 149.3(3) . .
O7 Pr2 O10 148.3(3) . .
O5 Pr2 O10 82.6(3) . .
O8 Pr2 O10 83.7(3) . .
O9 Pr2 O10 65.9(3) . .
O7 Pr2 O6 76.1(3) . .
O5 Pr2 O6 64.6(3) . .
O8 Pr2 O6 133.4(3) . .
O9 Pr2 O6 73.5(3) . .
O10 Pr2 O6 126.6(3) . .
O7 Pr2 O2C 97.3(3) . .
O5 Pr2 O2C 167.3(3) . .
O8 Pr2 O2C 84.2(3) . .
O9 Pr2 O2C 88.3(3) . .
O10 Pr2 O2C 85.6(3) . .
O6 Pr2 O2C 127.1(3) . .
O7 Pr2 O1C 77.2(3) . .
O5 Pr2 O1C 140.5(3) . .
O8 Pr2 O1C 117.1(3) . .
O9 Pr2 O1C 79.8(3) . .
O10 Pr2 O1C 126.0(3) . .
O6 Pr2 O1C 76.0(3) . .
O2C Pr2 O1C 51.7(3) . .
O7 Pr2 C1O 87.0(3) . .
O5 Pr2 C1O 167.0(3) . .
O8 Pr2 C1O 100.7(3) . .
O9 Pr2 C1O 83.8(3) . .
O10 Pr2 C1O 106.1(3) . .
O6 Pr2 C1O 102.4(3) . .
O2C Pr2 C1O 25.1(3) . .
O1C Pr2 C1O 26.6(3) . .
O7 Pr2 K1 42.3(2) . .
O5 Pr2 K1 96.3(2) . .
O8 Pr2 K1 107.2(2) . .
O9 Pr2 K1 103.2(2) . .
O10 Pr2 K1 169.0(2) . .
O6 Pr2 K1 44.7(2) . .
O2C Pr2 K1 96.2(2) . .
O1C Pr2 K1 50.03(18) . .
C1O Pr2 K1 73.2(2) . .
O7 Pr2 K2 103.5(2) . .
O5 Pr2 K2 100.03(19) . .
O8 Pr2 K2 165.4(2) . .
O9 Pr2 K2 42.3(2) . .
O10 Pr2 K2 108.1(2) . .
O6 Pr2 K2 45.6(2) . .
O2C Pr2 K2 88.1(2) . .
O1C Pr2 K2 49.07(19) . .
C1O Pr2 K2 68.3(2) . .
K1 Pr2 K2 61.20(6) . .
O15 Pr3 O17 86.5(3) . .
O15 Pr3 O16 67.1(4) . .
O17 Pr3 O16 87.2(3) . .
O15 Pr3 O14 148.5(3) . .
O17 Pr3 O14 95.9(3) . .
O16 Pr3 O14 144.3(4) . .
O15 Pr3 O5C 85.4(3) . .
O17 Pr3 O5C 169.6(3) . .
O16 Pr3 O5C 95.5(4) . .
O14 Pr3 O5C 87.7(3) . .
O15 Pr3 O18 132.5(3) . .
O17 Pr3 O18 66.1(3) . .
O16 Pr3 O18 73.2(4) . .
O14 Pr3 O18 75.7(3) . .
O5C Pr3 O18 124.2(3) . .
O15 Pr3 O13 83.3(3) . .
O17 Pr3 O13 88.6(3) . .
O16 Pr3 O13 150.3(4) . .
O14 Pr3 O13 65.4(3) . .
O5C Pr3 O13 84.1(3) . .
O18 Pr3 O13 130.9(3) . .
O15 Pr3 O6C 122.0(3) . .
O17 Pr3 O6C 138.2(3) . .
O16 Pr3 O6C 78.6(3) . .
O14 Pr3 O6C 75.5(3) . .
O5C Pr3 O6C 52.2(3) . .
O18 Pr3 O6C 72.1(3) . .
O13 Pr3 O6C 122.0(3) . .
O15 Pr3 C2O 103.8(4) . .
O17 Pr3 C2O 165.3(3) . .
O16 Pr3 C2O 87.2(3) . .
O14 Pr3 C2O 80.9(3) . .
O5C Pr3 C2O 25.1(3) . .
O18 Pr3 C2O 99.2(3) . .
O13 Pr3 C2O 103.0(3) . .
O6C Pr3 C2O 27.1(3) . .
O15 Pr3 K3 167.6(3) . .
O17 Pr3 K3 100.6(2) . .
O16 Pr3 K3 102.8(3) . .
O14 Pr3 K3 41.6(2) . .
O5C Pr3 K3 88.5(2) . .
O18 Pr3 K3 45.1(2) . .
O13 Pr3 K3 106.9(2) . .
O6C Pr3 K3 46.62(18) . .
C2O Pr3 K3 67.4(2) . .
O15 Pr3 K4 108.1(3) . .
O17 Pr3 K4 97.9(2) . .
O16 Pr3 K4 41.8(3) . .
O14 Pr3 K4 102.7(2) . .
O5C Pr3 K4 90.7(2) . .
O18 Pr3 K4 44.8(2) . .
O13 Pr3 K4 167.2(2) . .
O6C Pr3 K4 47.11(18) . .
C2O Pr3 K4 69.1(2) . .
K3 Pr3 K4 61.16(8) . .
O19 Pr4 O22 145.9(3) . .
O19 Pr4 O24 100.9(3) . .
O22 Pr4 O24 86.2(3) . .
O19 Pr4 O20 65.4(3) . .
O22 Pr4 O20 83.5(3) . .
O24 Pr4 O20 79.8(3) . .
O19 Pr4 O4C 85.7(3) . .
O22 Pr4 O4C 84.1(3) . .
O24 Pr4 O4C 169.9(3) . .
O20 Pr4 O4C 96.3(3) . .
O19 Pr4 O23 80.1(3) . .
O22 Pr4 O23 131.8(3) . .
O24 Pr4 O23 65.1(3) . .
O20 Pr4 O23 124.4(3) . .
O4C Pr4 O23 124.1(3) . .
O19 Pr4 O21 146.7(3) . .
O22 Pr4 O21 65.9(3) . .
O24 Pr4 O21 88.4(3) . .
O20 Pr4 O21 147.8(3) . .
O4C Pr4 O21 90.3(3) . .
O23 Pr4 O21 75.0(3) . .
O19 Pr4 O6C 72.0(3) . .
O22 Pr4 O6C 123.7(3) . .
O24 Pr4 O6C 137.4(3) . .
O20 Pr4 O6C 128.5(3) . .
O4C Pr4 O6C 51.9(3) . .
O23 Pr4 O6C 72.3(3) . .
O21 Pr4 O6C 79.5(3) . .
O19 Pr4 C2O 77.2(3) . .
O22 Pr4 C2O 104.3(3) . .
O24 Pr4 C2O 164.2(3) . .
O20 Pr4 C2O 112.8(3) . .
O4C Pr4 C2O 25.0(3) . .
O23 Pr4 C2O 99.2(3) . .
O21 Pr4 C2O 85.3(3) . .
O6C Pr4 C2O 26.9(3) . .
O19 Pr4 K4 42.3(2) . .
O22 Pr4 K4 170.0(2) . .
O24 Pr4 K4 98.0(3) . .
O20 Pr4 K4 106.1(2) . .
O4C Pr4 K4 92.1(2) . .
O23 Pr4 K4 44.5(2) . .
O21 Pr4 K4 105.1(2) . .
O6C Pr4 K4 48.07(18) . .
C2O Pr4 K4 69.8(2) . .
O19 Pr4 K3 103.2(2) . .
O22 Pr4 K3 108.8(2) . .
O24 Pr4 K3 98.1(2) . .
O20 Pr4 K3 167.5(2) . .
O4C Pr4 K3 87.7(2) . .
O23 Pr4 K3 45.2(2) . .
O21 Pr4 K3 43.5(2) . .
O6C Pr4 K3 46.83(18) . .
C2O Pr4 K3 67.5(2) . .
K4 Pr4 K3 61.79(8) . .
O7 K1 O3 130.1(3) . .
O7 K1 O1 102.3(3) . .
O3 K1 O1 65.5(3) . .
O7 K1 O6 67.0(3) . .
O3 K1 O6 87.5(3) . .
O1 K1 O6 134.5(3) . .
O7 K1 O1W 116.2(5) . .
O3 K1 O1W 109.3(5) . .
O1 K1 O1W 124.0(5) . .
O6 K1 O1W 98.7(5) . .
O7 K1 O2W 76.7(3) . .
O3 K1 O2W 135.8(3) . .
O1 K1 O2W 75.4(3) . .
O6 K1 O2W 136.2(3) . .
O1W K1 O2W 75.8(4) . .
O7 K1 O1C 66.6(3) . .
O3 K1 O1C 63.8(2) . .
O1 K1 O1C 70.1(3) . .
O6 K1 O1C 65.1(3) . .
O1W K1 O1C 161.8(4) . .
O2W K1 O1C 121.3(3) . .
O7 K1 C9 149.3(3) . .
O3 K1 C9 19.4(3) . .
O1 K1 C9 66.3(3) . .
O6 K1 C9 99.8(3) . .
O1W K1 C9 92.5(5) . .
O2W K1 C9 123.6(3) . .
O1C K1 C9 82.8(3) . .
O7 K1 C129 139.3(5) . 1_565
O3 K1 C129 78.6(5) . 1_565
O1 K1 C129 59.7(6) . 1_565
O6 K1 C129 152.4(5) . 1_565
O1W K1 C129 64.6(8) . 1_565
O2W K1 C129 63.8(5) . 1_565
O1C K1 C129 126.3(6) . 1_565
C9 K1 C129 61.5(5) . 1_565
O7 K1 Pr2 37.47(18) . .
O3 K1 Pr2 96.78(19) . .
O1 K1 Pr2 106.1(2) . .
O6 K1 Pr2 38.62(16) . .
O1W K1 Pr2 129.4(4) . .
O2W K1 Pr2 113.8(2) . .
O1C K1 Pr2 41.41(18) . .
C9 K1 Pr2 115.7(2) . .
C129 K1 Pr2 165.8(6) 1_565 .
O7 K1 Pr1 101.8(2) . .
O3 K1 Pr1 38.27(19) . .
O1 K1 Pr1 38.07(19) . .
O6 K1 Pr1 98.5(2) . .
O1W K1 Pr1 141.9(4) . .
O2W K1 Pr1 112.4(2) . .
O1C K1 Pr1 41.63(18) . .
C9 K1 Pr1 51.1(3) . .
C129 K1 Pr1 85.2(6) 1_565 .
Pr2 K1 Pr1 83.03(6) . .
O7 K1 K2 97.4(2) . .
O3 K1 K2 42.9(2) . .
O1 K1 K2 97.3(2) . .
O6 K1 K2 45.1(2) . .
O1W K1 K2 115.1(4) . .
O2W K1 K2 169.2(2) . .
O1C K1 K2 47.88(17) . .
C9 K1 K2 58.4(2) . .
C129 K1 K2 119.8(5) 1_565 .
Pr2 K1 K2 59.90(6) . .
Pr1 K1 K2 59.46(6) . .
O3W K2 O12 104.8(4) . .
O3W K2 O9 141.7(4) . .
O12 K2 O9 105.2(3) . .
O3W K2 O3 82.5(3) . .
O12 K2 O3 66.7(3) . .
O9 K2 O3 131.6(3) . .
O3W K2 O4W 89.5(3) . .
O12 K2 O4W 75.4(3) . .
O9 K2 O4W 75.7(3) . .
O3 K2 O4W 137.4(3) . .
O3W K2 O6 110.3(3) . .
O12 K2 O6 131.8(3) . .
O9 K2 O6 63.8(3) . .
O3 K2 O6 86.1(3) . .
O4W K2 O6 135.2(3) . .
O3W K2 O1C 146.1(3) . .
O12 K2 O1C 67.8(3) . .
O9 K2 O1C 68.9(3) . .
O3 K2 O1C 64.0(3) . .
O4W K2 O1C 118.3(2) . .
O6 K2 O1C 64.5(2) . .
O3W K2 C24 97.9(3) . .
O12 K2 C24 151.0(3) . .
O9 K2 C24 64.1(3) . .
O3 K2 C24 99.4(3) . .
O4W K2 C24 123.1(3) . .
O6 K2 C24 19.4(3) . .
O1C K2 C24 83.3(3) . .
O3W K2 Pr1 112.4(3) . .
O12 K2 Pr1 37.9(2) . .
O9 K2 Pr1 105.9(2) . .
O3 K2 Pr1 38.07(18) . .
O4W K2 Pr1 112.3(2) . .
O6 K2 Pr1 97.1(2) . .
O1C K2 Pr1 41.47(18) . .
C24 K2 Pr1 116.1(2) . .
O3W K2 Pr2 148.3(3) . .
O12 K2 Pr2 103.5(2) . .
O9 K2 Pr2 37.39(19) . .
O3 K2 Pr2 95.8(2) . .
O4W K2 Pr2 111.43(19) . .
O6 K2 Pr2 38.19(16) . .
O1C K2 Pr2 40.91(18) . .
C24 K2 Pr2 50.9(2) . .
Pr1 K2 Pr2 82.34(5) . .
O3W K2 K1 103.4(3) . .
O12 K2 K1 97.0(2) . .
O9 K2 K1 96.0(2) . .
O3 K2 K1 42.9(2) . .
O4W K2 K1 166.48(19) . .
O6 K2 K1 43.8(2) . .
O1C K2 K1 48.15(16) . .
C24 K2 K1 59.8(2) . .
Pr1 K2 K1 59.13(6) . .
Pr2 K2 K1 58.90(6) . .
O5W K3 O14 120.2(7) . .
O5W K3 O21 133.1(7) . .
O14 K3 O21 106.5(3) . .
O5W K3 O23 83.6(9) . .
O14 K3 O23 132.9(3) . .
O21 K3 O23 66.1(3) . .
O5W K3 O18 72.5(6) . .
O14 K3 O18 67.0(3) . .
O21 K3 O18 135.2(3) . .
O23 K3 O18 86.1(3) . .
O5W K3 O6C 126.8(8) . .
O14 K3 O6C 69.0(3) . .
O21 K3 O6C 72.0(3) . .
O23 K3 O6C 64.5(3) . .
O18 K3 O6C 64.4(3) . .
O5W K3 O6W 111.2(8) . .
O14 K3 O6W 77.4(3) . .
O21 K3 O6W 73.8(3) . .
O23 K3 O6W 134.8(3) . .
O18 K3 O6W 138.7(3) . .
O6C K3 O6W 121.6(3) . .
O5W K3 C89 73.2(9) . .
O14 K3 C89 153.6(3) . .
O21 K3 C89 65.9(3) . .
O23 K3 C89 20.7(3) . .
O18 K3 C89 99.7(3) . .
O6C K3 C89 84.7(3) . .
O6W K3 C89 121.1(3) . .
O5W K3 Pr4 122.3(9) . .
O14 K3 Pr4 105.5(2) . .
O21 K3 Pr4 38.81(18) . .
O23 K3 Pr4 38.71(19) . .
O18 K3 Pr4 98.1(2) . .
O6C K3 Pr4 42.52(19) . .
O6W K3 Pr4 111.5(2) . .
C89 K3 Pr4 51.9(2) . .
O5W K3 Pr3 110.1(6) . .
O14 K3 Pr3 37.75(19) . .
O21 K3 Pr3 109.0(2) . .
O23 K3 Pr3 98.1(2) . .
O18 K3 Pr3 38.52(18) . .
O6C K3 Pr3 42.41(19) . .
O6W K3 Pr3 114.4(2) . .
C89 K3 Pr3 118.3(2) . .
Pr4 K3 Pr3 84.93(7) . .
O5W K3 K4 81.3(8) . .
O14 K3 K4 97.2(2) . .
O21 K3 K4 97.2(2) . .
O23 K3 K4 43.0(2) . .
O18 K3 K4 44.2(2) . .
O6C K3 K4 46.09(18) . .
O6W K3 K4 167.4(2) . .
C89 K3 K4 60.5(2) . .
Pr4 K3 K4 58.60(8) . .
Pr3 K3 K4 59.49(8) . .
O19 K4 O16 98.4(4) . .
O19 K4 O23 71.8(3) . .
O16 K4 O23 135.0(3) . .
O19 K4 O18 129.6(3) . .
O16 K4 O18 64.8(3) . .
O23 K4 O18 87.5(3) . .
O19 K4 O7W 128.2(11) . .
O16 K4 O7W 132.5(9) . .
O23 K4 O7W 76.4(10) . .
O18 K4 O7W 87.6(17) . .
O19 K4 O8W 75.1(3) . .
O16 K4 O8W 76.7(4) . .
O23 K4 O8W 136.6(4) . .
O18 K4 O8W 135.7(4) . .
O7W K4 O8W 104.2(18) . .
O19 K4 O6C 65.4(3) . .
O16 K4 O6C 71.1(3) . .
O23 K4 O6C 64.9(3) . .
O18 K4 O6C 64.1(3) . .
O7W K4 O6C 131.9(17) . .
O8W K4 O6C 123.4(3) . .
O19 K4 C72 149.3(3) . .
O16 K4 C72 65.5(4) . .
O23 K4 C72 100.4(3) . .
O18 K4 C72 20.5(3) . .
O7W K4 C72 75.5(15) . .
O8W K4 C72 122.1(4) . .
O6C K4 C72 84.2(3) . .
O19 K4 Pr4 38.38(19) . .
O16 K4 Pr4 108.3(3) . .
O23 K4 Pr4 39.2(2) . .
O18 K4 Pr4 99.2(2) . .
O7W K4 Pr4 114.0(8) . .
O8W K4 Pr4 113.4(3) . .
O6C K4 Pr4 43.07(19) . .
C72 K4 Pr4 119.1(2) . .
O19 K4 Pr3 98.9(2) . .
O16 K4 Pr3 37.7(2) . .
O23 K4 Pr3 99.0(2) . .
O18 K4 Pr3 38.41(18) . .
O7W K4 Pr3 125.9(17) . .
O8W K4 Pr3 113.3(3) . .
O6C K4 Pr3 42.3(2) . .
C72 K4 Pr3 52.0(2) . .
Pr4 K4 Pr3 85.40(8) . .
O19 K4 K3 97.3(2) . .
O16 K4 K3 96.9(2) . .
O23 K4 K3 44.2(2) . .
O18 K4 K3 44.42(19) . .
O7W K4 K3 86.8(17) . .
O8W K4 K3 168.9(3) . .
O6C K4 K3 45.53(18) . .
C72 K4 K3 61.4(2) . .
Pr4 K4 K3 59.61(7) . .
Pr3 K4 K3 59.35(7) . .

loop_
_geom_bond_atom_site_label_1
_geom_bond_atom_site_label_2
_geom_bond_distance
_geom_bond_site_symmetry_2
C1 O1 1.282(15) .
C1 N1 1.291(17) .
C1 C8 1.541(19) .
C1O O3C 1.236(15) .
C1O O2C 1.282(16) .
C1O O1C 1.335(13) .
C1O Pr1 2.936(13) .
C1O Pr2 2.976(12) .
C2 C3 1.39(2) .
C2 C7 1.39(2) .
C2 N1 1.409(18) .
C2O O5C 1.267(16) .
C2O O4C 1.274(16) .
C2O O6C 1.340(13) .
C2O Pr3 2.942(14) .
C2O Pr4 2.960(14) .
C3 C4 1.37(2) .
C3 H3 0.9300 .
C4 C5 1.38(3) .
C4 H4 0.9300 .
C5 C6 1.37(3) .
C5 H5 0.9300 .
C6 C7 1.43(2) .
C6 H6 0.9300 .
C7 N2 1.37(2) .
C8 O2 1.251(18) .
C8 N2 1.35(2) .
C9 O3 1.220(15) .
C9 N3 1.399(19) .
C9 C16 1.481(18) .
C9 K1 3.398(12) .
C10 N3 1.356(17) .
C10 C11 1.40(2) .
C10 C15 1.43(2) .
C11 C12 1.38(2) .
C11 H11 0.9300 .
C12 C13 1.37(3) .
C12 H12 0.9300 .
C13 C14 1.36(3) .
C13 H13 0.9300 .
C14 C15 1.46(2) .
C14 H14 0.9300 .
C15 N4 1.33(2) .
C16 O4 1.294(17) .
C16 N4 1.328(18) .
C17 O5 1.272(14) .
C17 N5 1.327(15) .
C17 C24 1.496(17) .
C18 C19 1.39(2) .
C18 N5 1.390(15) .
C18 C23 1.410(19) .
C19 C20 1.39(2) .
C19 H19 0.9300 .
C20 C21 1.40(2) .
C20 H20 0.9300 .
C21 C22 1.40(2) .
C21 H21 0.9300 .
C22 C23 1.408(18) .
C22 H22 0.9300 .
C23 N6 1.368(17) .
C24 O6 1.216(15) .
C24 N6 1.336(15) .
C24 K2 3.449(12) .
C25 O8 1.279(15) .
C25 N8 1.304(15) .
C25 C32 1.508(16) .
C26 N8 1.380(17) .
C26 C31 1.398(18) .
C26 C27 1.432(17) .
C27 C28 1.383(19) .
C27 H27 0.9300 .
C28 C29 1.38(2) .
C28 H28 0.9300 .
C29 C30 1.385(17) .
C29 H29 0.9300 .
C30 C31 1.411(17) .
C30 H30 0.9300 .
C31 N7 1.417(15) .
C32 N7 1.303(16) .
C32 O7 1.303(14) .
C33 O9 1.289(15) .
C33 N9 1.305(17) .
C33 C40 1.484(18) .
C34 N9 1.375(17) .
C34 C35 1.40(2) .
C34 C39 1.43(2) .
C35 C36 1.44(3) .
C35 H35 0.9300 .
C36 C37 1.37(3) .
C36 H36 0.9300 .
C37 C38 1.37(3) .
C37 H37 0.9300 .
C38 C39 1.42(2) .
C38 H38 0.9300 .
C39 N10 1.353(19) .
C40 O10 1.297(16) .
C40 N10 1.312(16) .
C41 O12 1.261(15) .
C41 N12 1.330(17) .
C41 C48 1.484(19) .
C42 N12 1.350(18) .
C42 C47 1.44(2) .
C42 C43 1.44(2) .
C43 C44 1.35(2) .
C43 H43 0.9300 .
C44 C45 1.38(3) .
C44 H44 0.9300 .
C45 C46 1.42(3) .
C45 H45 0.9300 .
C46 C47 1.37(2) .
C46 H46 0.9300 .
C47 N11 1.38(2) .
C48 O11 1.275(16) .
C48 N11 1.314(16) .
C49 O13 1.204(18) .
C49 N13 1.40(2) .
C49 C56 1.472(18) .
C50 C51 1.38(2) .
C50 C55 1.39(2) .
C50 N13 1.43(2) .
C51 C52 1.39(3) .
C51 H51 0.9300 .
C52 C53 1.41(4) .
C52 H52 0.9300 .
C53 C54 1.40(2) .
C53 H53 0.9300 .
C54 C55 1.42(2) .
C54 H54 0.9300 .
C55 N14 1.390(18) .
C56 O14 1.289(15) .
C56 N14 1.337(16) .
C57 O15 1.294(18) .
C57 N15 1.34(2) .
C57 C64 1.47(2) .
C58 C63 1.36(3) .
C58 N15 1.43(2) .
C58 C59 1.45(3) .
C59 C60 1.47(4) .
C59 H59 0.9300 .
C60 C61 1.35(5) .
C60 H60 0.9300 .
C61 C62 1.42(3) .
C61 H61 0.9300 .
C62 C63 1.46(3) .
C62 H62 0.9300 .
C63 N16 1.40(2) .
C64 O16 1.312(18) .
C64 N16 1.360(18) .
C65 O17 1.268(15) .
C65 N17 1.337(16) .
C65 C72 1.487(18) .
C66 N17 1.358(18) .
C66 C67 1.403(19) .
C66 C71 1.41(2) .
C67 C68 1.38(2) .
C67 H67 0.9300 .
C68 C69 1.40(3) .
C68 H68 0.9300 .
C69 C70 1.33(2) .
C69 H69 0.9300 .
C70 C71 1.404(19) .
C70 H70 0.9300 .
C71 N18 1.400(16) .
C72 O18 1.284(15) .
C72 N18 1.325(17) .
C72 K4 3.439(13) .
C73 N19 1.321(16) .
C73 O19 1.327(15) .
C73 C80 1.42(2) .
C74 C75 1.381(19) .
C74 N19 1.405(18) .
C74 C79 1.41(2) .
C75 C76 1.32(2) .
C75 H75 0.9300 .
C76 C77 1.38(3) .
C76 H76 0.9300 .
C77 C78 1.35(2) .
C77 H77 0.9300 .
C78 C79 1.422(19) .
C78 H78 0.9300 .
C79 N20 1.377(17) .
C80 O20 1.290(16) .
C80 N20 1.365(17) .
C81 O21 1.282(14) .
C81 N21 1.324(15) .
C81 C88 1.486(16) .
C82 N21 1.390(16) .
C82 C87 1.41(2) .
C82 C83 1.42(2) .
C83 C84 1.41(3) .
C83 H83 0.9300 .
C84 C85 1.43(4) .
C84 H84 0.9300 .
C85 C86 1.36(3) .
C85 H85 0.9300 .
C86 C87 1.42(2) .
C86 H86 0.9300 .
C87 N22 1.382(19) .
C88 N22 1.302(16) .
C88 O22 1.302(14) .
C89 O23 1.260(16) .
C89 N23 1.334(16) .
C89 C96 1.490(19) .
C89 K3 3.389(13) .
C90 C95 1.38(2) .
C90 C91 1.40(2) .
C90 N23 1.400(19) .
C91 C92 1.40(3) .
C91 H91 0.9300 .
C92 C93 1.32(3) .
C92 H92 0.9300 .
C93 C94 1.39(3) .
C93 H93 0.9300 .
C94 C95 1.42(2) .
C94 H94 0.9300 .
C95 N24 1.392(18) .
C96 O24 1.267(15) .
C96 N24 1.327(17) .
C97 N1C 1.51(2) .
C97 H97A 0.9600 .
C97 H97B 0.9600 .
C97 H97C 0.9600 .
C98 N1C 1.41(2) .
C98 H98A 0.9600 .
C98 H98B 0.9600 .
C98 H98C 0.9600 .
C99 N1C 1.47(2) .
C99 H99A 0.9600 .
C99 H99B 0.9600 .
C99 H99C 0.9600 .
C100 N1C 1.552(17) .
C100 H10A 0.9600 .
C100 H10B 0.9600 .
C100 H10C 0.9600 .
C101 N2C 1.50(2) .
C101 H10D 0.9600 .
C101 H10E 0.9600 .
C101 H10F 0.9600 .
C102 N2C 1.498(16) .
C102 H10G 0.9600 .
C102 H10H 0.9600 .
C102 H10I 0.9600 .
C103 N2C 1.45(2) .
C103 H10J 0.9600 .
C103 H10K 0.9600 .
C103 H10L 0.9600 .
C104 N2C 1.52(2) .
C104 H10M 0.9600 .
C104 H10N 0.9600 .
C104 H10O 0.9600 .
C105 N3C 1.469(19) .
C105 H10P 0.9600 .
C105 H10Q 0.9600 .
C105 H10R 0.9600 .
C106 N3C 1.540(18) .
C106 H10S 0.9600 .
C106 H10T 0.9600 .
C106 H10U 0.9600 .
C107 N3C 1.47(2) .
C107 H10V 0.9600 .
C107 H10W 0.9600 .
C107 H10Y 0.9600 .
C108 N3C 1.478(18) .
C108 H15A 0.9600 .
C108 H15B 0.9600 .
C108 H15C 0.9600 .
C109 N4C 1.49(2) .
C109 H15D 0.9600 .
C109 H15E 0.9600 .
C109 H15F 0.9600 .
C110 N4C 1.495(19) .
C110 H11A 0.9600 .
C110 H11B 0.9600 .
C110 H11C 0.9600 .
C111 N4C 1.48(2) .
C111 H11D 0.9600 .
C111 H11E 0.9600 .
C111 H11F 0.9600 .
C112 N4C 1.43(2) .
C112 H11G 0.9600 .
C112 H11H 0.9600 .
C112 H11I 0.9600 .
C113 N5C 1.49(2) .
C113 H11J 0.9600 .
C113 H11K 0.9600 .
C113 H11L 0.9600 .
C114 N5C 1.49(2) .
C114 H11M 0.9600 .
C114 H11N 0.9600 .
C114 H11O 0.9600 .
C115 N5C 1.55(3) .
C115 H11P 0.9600 .
C115 H11Q 0.9600 .
C115 H11R 0.9600 .
C116 N5C 1.54(3) .
C116 H11S 0.9600 .
C116 H11T 0.9600 .
C116 H11U 0.9600 .
C117 N6C 1.41(2) .
C117 H11V 0.9600 .
C117 H11W 0.9600 .
C117 H11Y 0.9600 .
C118 N6C 1.54(2) .
C118 H15G 0.9600 .
C118 H15H 0.9600 .
C118 H15I 0.9600 .
C119 N6C 1.41(3) .
C119 H15J 0.9600 .
C119 H15K 0.9600 .
C119 H15L 0.9600 .
C120 N6C 1.49(2) .
C120 H12A 0.9600 .
C120 H12B 0.9600 .
C120 H12C 0.9600 .
C121 N7C 1.48(3) .
C121 H12D 0.9600 .
C121 H12E 0.9600 .
C121 H12F 0.9600 .
C122 N7C 1.49(3) .
C122 H12G 0.9600 .
C122 H12H 0.9600 .
C122 H12I 0.9600 .
C123 N7C 1.46(4) .
C123 H12J 0.9600 .
C123 H12K 0.9600 .
C123 H12L 0.9600 .
C124 N7C 1.51(3) .
C124 H12M 0.9600 .
C124 H12N 0.9600 .
C124 H12O 0.9600 .
C125 N8C 1.49(3) .
C125 H12P 0.9600 .
C125 H12Q 0.9600 .
C125 H12R 0.9600 .
C126 N8C 1.49(3) .
C126 H12S 0.9600 .
C126 H12T 0.9600 .
C126 H12U 0.9600 .
C127 N8C 1.47(4) .
C127 H12V 0.9600 .
C127 H12W 0.9600 .
C127 H12Y 0.9600 .
C128 N8C 1.45(3) .
C128 H15M 0.9600 .
C128 H15N 0.9600 .
C128 H15O 0.9600 .
C129 N9C 1.635(16) .
C129 K1 3.46(2) 1_545
C129 H15P 0.9600 .
C129 H15Q 0.9600 .
C129 H15R 0.9600 .
C130 N9C 1.51(3) .
C130 H13A 0.9600 .
C130 H13B 0.9600 .
C130 H13C 0.9600 .
C131 N9C 1.497(19) .
C131 H13D 0.9600 .
C131 H13E 0.9600 .
C131 H13F 0.9600 .
C132 N9C 1.460(18) .
C132 H13G 0.9600 .
C132 H13H 0.9600 .
C132 H13I 0.9600 .
C133 N10C 1.46(2) .
C133 H13J 0.9600 .
C133 H13K 0.9600 .
C133 H13L 0.9600 .
C134 N10C 1.37(3) .
C134 H13M 0.9600 .
C134 H13N 0.9600 .
C134 H13O 0.9600 .
C135 N10C 1.46(3) .
C135 H13P 0.9600 .
C135 H13Q 0.9600 .
C135 H13R 0.9600 .
C136 N10C 1.51(2) .
C136 H13S 0.9600 .
C136 H13T 0.9600 .
C136 H13U 0.9600 .
C137 N11C 1.497(19) .
C137 H23J 0.9600 .
C137 H23K 0.9600 .
C137 H23L 0.9600 .
C138 N11C 1.479(17) .
C138 H23M 0.9600 .
C138 H23N 0.9600 .
C138 H23O 0.9600 .
C139 N11C 1.47(2) .
C139 H23P 0.9600 .
C139 H23Q 0.9600 .
C139 H23R 0.9600 .
C140 N11C 1.50(2) .
C140 H14A 0.9600 .
C140 H14B 0.9600 .
C140 H14C 0.9600 .
C141 N12C 1.480(19) .
C141 H14D 0.9600 .
C141 H14E 0.9600 .
C141 H14F 0.9600 .
C142 N12C 1.474(17) .
C142 H14G 0.9600 .
C142 H14H 0.9600 .
C142 H14I 0.9600 .
C143 N12C 1.48(2) .
C143 H14J 0.9600 .
C143 H14K 0.9600 .
C143 H14L 0.9600 .
C144 N12C 1.509(19) .
C144 H14M 0.9600 .
C144 H14N 0.9600 .
C144 H14O 0.9600 .
O1 Pr1 2.446(9) .
O1 K1 2.756(9) .
O1C Pr2 2.598(9) .
O1C Pr1 2.611(9) .
O1C K2 2.997(9) .
O1C K1 3.010(8) .
O2 Pr1 2.454(10) .
O2C Pr2 2.481(9) .
O3 Pr1 2.457(9) .
O3 K1 2.741(10) .
O3 K2 2.743(10) .
O3C Pr1 2.527(9) .
O4 Pr1 2.432(10) .
O4C Pr4 2.447(9) .
O5 Pr2 2.429(9) .
O5C Pr3 2.442(9) .
O6 Pr2 2.468(7) .
O6 K1 2.781(10) .
O6 K2 2.849(9) .
O6C Pr4 2.635(9) .
O6C Pr3 2.638(9) .
O6C K3 2.843(9) .
O6C K4 2.870(9) .
O7 Pr2 2.428(8) .
O7 K1 2.687(9) .
O8 Pr2 2.441(8) .
O9 Pr2 2.449(9) .
O9 K2 2.714(9) .
O10 Pr2 2.458(9) .
O11 Pr1 2.424(9) .
O12 Pr1 2.455(9) .
O12 K2 2.700(9) .
O13 Pr3 2.479(9) .
O14 Pr3 2.437(9) .
O14 K3 2.642(9) .
O15 Pr3 2.423(10) .
O16 Pr3 2.434(9) .
O16 K4 2.658(13) .
O17 Pr3 2.426(8) .
O18 Pr3 2.451(8) .
O18 K4 2.778(10) .
O18 K3 2.788(9) .
O19 Pr4 2.427(8) .
O19 K4 2.629(10) .
O20 Pr4 2.443(9) .
O21 Pr4 2.465(8) .
O21 K3 2.709(9) .
O22 Pr4 2.428(8) .
O23 Pr4 2.452(9) .
O23 K4 2.720(10) .
O23 K3 2.780(10) .
O24 Pr4 2.432(10) .
O1W K1 2.825(17) .
O2W K1 2.854(10) .
O3W K2 2.681(10) .
O4W K2 2.833(10) .
O5W K3 2.58(5) .
O6W K3 2.848(10) .
O7W K4 2.81(4) .
O8W K4 2.857(12) .
O25W O26W 1.12(12) 4_576
O26W O25W 1.12(12) 4_575
Pr1 K1 3.929(3) .
Pr1 K2 3.942(3) .
Pr2 K1 3.927(3) .
Pr2 K2 3.967(3) .
Pr3 K3 3.911(3) .
Pr3 K4 3.917(4) .
Pr4 K4 3.857(4) .
Pr4 K3 3.899(3) .
K1 C129 3.46(2) 1_565
K1 K2 4.019(4) .
K3 K4 3.983(5) .
